data_4326556
loop_
_publ_author_name
'Kirill Kovnir'
'Ulrike Stockert'
'Sergij Budnyk'
'Yurii Prots'
'Michael Baitinger'
'Silke Paschen'
'Andrei V. Shevelkov'
'Yuri Grin'

_publ_contact_author_address
;
Department of Chemistry
University of California
One Shields Avenue
Davis, California 95616 
USA
;
_publ_contact_author_email kovnir.kirill@gmail.com
_publ_contact_author_fax (530)7525563
_publ_contact_author_name 'Kovnir, Kirill'
_publ_contact_author_phone (530)7528995
_publ_section_title
;
 Introducing a Magnetic Guest to a Tetrel-Free Clathrate: Synthesis,
 Structure, and Properties of EuxBa8-xCu16P30 (0 <=x<= 1.5)
;
_journal_name_full 'Inorganic Chemistry'
_journal_page_first 10387
_journal_page_last 10396
_journal_paper_doi 10.1021/ic201474h
_journal_volume 50
_journal_year 2011
_chemical_formula_sum 'Ba25.96 Cu64 Eu6.04 P120'
_chemical_formula_weight 12266.43
_space_group_IT_number 60
_symmetry_cell_setting orthorhombic
_symmetry_space_group_name_Hall '-P 2n 2ab'
_symmetry_space_group_name_H-M 'P b c n'
_audit_creation_method 'WinCSD program'
_cell_angle_alpha 90
_cell_angle_beta 90
_cell_angle_gamma 90
_cell_formula_units_Z 1
_cell_length_a 14.0669(5)
_cell_length_b 10.0625(4)
_cell_length_c 27.967(1)
_cell_measurement_reflns_used 5297
_cell_measurement_temperature 295
_cell_measurement_theta_max 27.8764
_cell_measurement_theta_min 2.4898
_cell_volume 3958.7(3)
_computing_cell_refinement WinCSD
_computing_data_collection 'CrystalClear (Rigaku Corp., 2000)'
_computing_data_reduction 'CrystalClear (Rigaku Corp., 2000)'
_computing_publication_material 'WinCSD (Akselrud et al, 1993)'
_computing_structure_refinement WinCSD
_computing_structure_solution WinCSD
_diffrn_ambient_temperature 295
_diffrn_detector_area_resol_mean 14.6306
_diffrn_measured_fraction_theta_full 31.90
_diffrn_measured_fraction_theta_max 31.90
_diffrn_measurement_details
;
scan:
    Number of images: 360
               Slice: 10.0000 - 190.0000
         Image width: 0.5000
            Exp time: 25.0000
       Rotation axis: Phi
               Omega: 0.0000
                 Chi: 0.0000
                 Phi: 0.0000
                 XTD: 42.1300
              2theta: -10.0000
scan:
    Number of images: 120
               Slice: -25.0000 - 35.0000
         Image width: 0.5000
            Exp time: 25.0000
       Rotation axis: Omega
               Omega: 0.0000
                 Chi: -90.0000
                 Phi: 100.0000
                 XTD: 42.1300
              2theta: -10.0000

;
_diffrn_measurement_device
;
Mercury70 (2x2 bin mode)
;
_diffrn_measurement_device_details
;
AFC7: Eulerian 3-circle
;
_diffrn_measurement_method dtprofit.ref
_diffrn_orient_matrix_type d*Trek
_diffrn_orient_matrix_UB_11 0.0645
_diffrn_orient_matrix_UB_12 -0.0734
_diffrn_orient_matrix_UB_13 -0.0182
_diffrn_orient_matrix_UB_21 0.0461
_diffrn_orient_matrix_UB_22 0.0292
_diffrn_orient_matrix_UB_23 0.0455
_diffrn_orient_matrix_UB_31 -0.0142
_diffrn_orient_matrix_UB_32 -0.0191
_diffrn_orient_matrix_UB_33 0.0267
_diffrn_radiation_detector CCD
_diffrn_radiation_monochromator 'Graphite Monochromator'
_diffrn_radiation_source 'Sealed Tube'
_diffrn_radiation_type MoK\a
_diffrn_radiation_wavelength 0.710730
_diffrn_reflns_av_R_equivalents 0.0449
_diffrn_reflns_av_sigmaI/netI 0.0569
_diffrn_reflns_limit_h_max 20
_diffrn_reflns_limit_h_min -18
_diffrn_reflns_limit_k_max 12
_diffrn_reflns_limit_k_min -14
_diffrn_reflns_limit_l_max 41
_diffrn_reflns_limit_l_min -40
_diffrn_reflns_number 30454
_diffrn_reflns_reduction_process 'Lp corrections applied'
_diffrn_reflns_theta_full 31.90
_diffrn_reflns_theta_max 31.9
_diffrn_reflns_theta_min 2.4898
_diffrn_source_current 40.0000
_diffrn_source_power 2.0000
_diffrn_source_voltage 50.0000
_exptl_absorpt_coefficient_mu 18.295
_exptl_absorpt_correction_T_max 1.0000
_exptl_absorpt_correction_T_min 0.4863
_exptl_absorpt_correction_type multi-scan
_exptl_crystal_colour black
_exptl_crystal_density_diffrn 5.1568
_exptl_crystal_description block
_exptl_crystal_F_000 5504
_exptl_crystal_size_max 0.250
_exptl_crystal_size_mid 0.220
_exptl_crystal_size_min 0.100
_refine_ls_extinction_coef 0.000042(4)
_refine_ls_extinction_method Sheldrick
_refine_ls_goodness_of_fit_ref 1.95
_refine_ls_matrix_type fullcycle
_refine_ls_number_parameters 251
_refine_ls_number_reflns 3654
_refine_ls_R_factor_all 0.0718
_refine_ls_R_factor_gt 0.0332
_refine_ls_structure_factor_coef Inet
_refine_ls_weighting_details unit
_refine_ls_weighting_scheme unit
_refine_ls_wR_factor_all 0.0718
_refine_ls_wR_factor_ref 0.0332
_reflns_number_gt 4817
_reflns_number_total 6120
_reflns_threshold_expression 'F~o~ > 2\s(F~o~)'
_cod_data_source_file ic201474h_si_001.cif
_cod_data_source_block Eu1.5Ba6.5Cu16P30
_cod_original_cell_volume 3958.7(5)
_cod_database_code 4326556

loop_
_symmetry_equiv_pos_as_xyz
' x, y, z'
' 1/2-x, 1/2+y, z'
' x, -y, 1/2+z'
' 1/2-x, 1/2-y, 1/2+z'
'-x, -y, -z'
' 1/2+x, 1/2-y, -z'
'-x, y, 1/2-z'
' 1/2+x, 1/2+y, 1/2-z'

loop_
_atom_site_aniso_label
_atom_site_aniso_B_11
_atom_site_aniso_B_22
_atom_site_aniso_B_33
_atom_site_aniso_B_12
_atom_site_aniso_B_13
_atom_site_aniso_B_23
Eu1 0.88(2) 0.86(2) 0.87(2) 0 0.01(2) 0
Eu2 0.80(2) 0.85(2) 0.83(2) -0.00(3) -0.01(2) 0.05(2)
Ba1 1.36(2) 0.92(2) 1.38(2) 0.07(2) -0.05(2) -0.03(2)
Ba2 0.99(2) 1.38(2) 1.10(2) -0.01(2) -0.27(2) 0.01(2)
Ba3 1.26(2) 1.39(2) 1.30(2) -0.03(2) -0.43(2) -0.02(2)
Cu1 0.86(5) 0.86(4) 1.08(4) -0.06(3) 0.11(4) 0.05(4)
Cu2 0.86(5) 0.81(4) 0.80(4) -0.02(4) 0.04(4) 0.06(3)
Cu3 0.89(4) 0.80(4) 0.94(3) -0.03(4) -0.02(3) -0.00(3)
Cu4 1.01(5) 0.84(4) 1.08(4) 0.08(4) -0.03(4) -0.01(3)
Cu5 1.05(4) 0.87(4) 1.00(4) -0.03(4) -0.02(3) 0.12(4)
Cu6 0.89(4) 0.81(4) 1.05(4) -0.05(4) 0.03(3) 0.05(4)
Cu7 0.98(5) 0.92(4) 1.15(5) -0.02(4) 0.03(4) 0.09(3)
Cu8 0.92(5) 0.97(4) 1.00(4) 0.12(4) -0.00(4) 0.01(3)
P1 0.82(9) 0.62(7) 0.60(8) 0.04(7) 0.09(8) 0.11(6)
P2 0.54(9) 0.59(7) 0.68(8) -0.04(7) -0.03(7) -0.01(6)
P3 0.40(9) 0.78(8) 0.69(9) -0.06(7) 0.01(7) 0.03(6)
P4 0.60(9) 0.53(8) 0.71(9) 0.06(7) 0.04(7) 0.01(6)
P5 0.72(9) 0.57(7) 0.73(8) -0.11(7) 0.03(8) -0.08(6)
P6 0.48(6) 0.58(6) 0.65(6) -0.02(7) -0.07(9) 0.02(7)
P7 0.69(9) 0.53(7) 0.91(8) -0.04(7) -0.16(7) -0.03(6)
P8 0.64(8) 0.51(7) 0.82(7) 0.10(7) 0.10(6) 0.06(7)
P9 0.65(8) 0.51(7) 0.88(7) -0.02(8) 0.06(6) -0.07(7)
P10 0.44(9) 0.72(7) 0.68(8) -0.10(6) 0.11(7) 0.08(7)
P11 0.49(8) 0.44(7) 0.63(7) 0.06(7) 0.07(6) -0.04(6)
P12 0.57(9) 0.62(8) 0.52(8) -0.00(6) 0.06(7) -0.03(6)
P13 0.74(9) 0.68(8) 0.88(8) 0.00(7) 0.13(7) -0.01(7)
P14 0.49(8) 0.58(7) 0.67(8) 0.00(7) -0.04(7) 0.06(6)
P15 0.76(9) 0.71(8) 0.49(8) 0.00(7) 0.16(7) -0.01(6)

loop_
_atom_site_label
_atom_site_type_symbol
_atom_site_fract_x
_atom_site_fract_y
_atom_site_fract_z
_atom_site_thermal_displace_type
_atom_site_B_iso_or_equiv
_atom_site_symmetry_multiplicity
_atom_site_occupancy
Eu1 Eu 0 -0.00883(7) 0.25 Bani 0.87(1) 4 1.0
Eu2 Eu 0.5 0 0.5 Bani 0.83(2) 4 0.51(3)
Ba4 Ba 0.5 0 0.5 Bani 0.83(2) 4 0.49(3)
Ba1 Ba 0.25027(6) 0.24563(6) 0.37622(2) Bani 1.22(1) 8 1.0
Ba2 Ba 0.87450(5) -0.00829(6) 0.44098(2) Bani 1.16(1) 8 1.0
Ba3 Ba 0.37847(5) 0.00644(7) 0.18485(2) Bani 1.32(1) 8 1.0
Cu1 Cu 0.31382(9) 0.3140(1) 0.25042(5) Bani 0.94(3) 8 1.0
Cu2 Cu 0.50101(10) 0.1803(1) 0.40737(4) Bani 0.82(3) 8 1.0
Cu3 Cu 0.62276(9) 0.0002(1) 0.18963(4) Bani 0.88(2) 8 1.0
Cu4 Cu 0.05597(9) 0.1882(1) 0.46814(5) Bani 0.98(3) 8 1.0
Cu5 Cu 0.09256(8) -0.0041(1) 0.35644(4) Bani 0.97(2) 8 1.0
Cu6 Cu 0.28408(8) -0.0052(1) 0.45429(4) Bani 0.92(2) 8 1.0
Cu7 Cu 0.15149(9) 0.1165(1) 0.17273(5) Bani 1.02(3) 8 1.0
Cu8 Cu 0.34346(10) 0.1197(1) 0.57755(5) Bani 0.96(3) 8 1.0
P1 P -0.0038(2) 0.1861(2) 0.15818(8) Bani 0.68(5) 8 1.0
P2 P 0.4955(2) 0.3129(2) 0.15848(8) Bani 0.60(5) 8 1.0
P3 P 0.6852(2) 0.1912(3) 0.49901(8) Bani 0.62(5) 8 1.0
P4 P 0.3130(2) 0.1877(3) 0.49951(8) Bani 0.62(5) 8 1.0
P5 P 0.0005(2) 0.3221(2) 0.40438(9) Bani 0.67(5) 8 1.0
P6 P 0.7484(2) 0.2442(3) 0.37526(8) Bani 0.57(4) 8 1.0
P7 P 0.4366(2) 0.3064(3) 0.47027(9) Bani 0.71(5) 8 1.0
P8 P 0.4043(2) -0.0053(3) 0.39309(8) Bani 0.66(4) 8 1.0
P9 P 0.7884(2) 0.0011(3) 0.20256(8) Bani 0.68(4) 8 1.0
P10 P 0.1845(2) 0.1756(2) 0.25179(9) Bani 0.62(5) 8 1.0
P11 P 0.1225(2) -0.0093(2) 0.43858(7) Bani 0.52(4) 8 1.0
P12 P 0.1515(2) 0.1250(2) 0.67218(8) Bani 0.57(5) 8 1.0
P13 P 0.5546(2) 0.1939(3) 0.22168(9) Bani 0.77(5) 8 1.0
P14 P 0.6587(2) 0.1210(2) 0.42311(9) Bani 0.58(5) 8 1.0
P15 P 0.9380(2) 0.2978(3) 0.21895(9) Bani 0.65(5) 8 1.0

loop_
_atom_type_symbol
_atom_type_description
_atom_type_number_in_cell
_atom_type_scat_dispersion_real
_atom_type_scat_dispersion_imag
_atom_type_scat_source
Eu Eu 6.04 -.104 3.689 International_Tables_Vol_IV_Table_2.3.1
Ba Ba 25.96 -.281 2.297 International_Tables_Vol_IV_Table_2.3.1
Cu Cu 64.00 .328 1.272 International_Tables_Vol_IV_Table_2.3.1
P P 120.00 .103 .095 International_Tables_Vol_IV_Table_2.3.1

loop_
_geom_angle_atom_site_label_1
_geom_angle_atom_site_label_2
_geom_angle_atom_site_label_3
_geom_angle
_geom_angle_site_symmetry_1
_geom_angle_site_symmetry_3
_geom_angle_publ_flag
P2 Eu1 P2 109.99(7) 2_545 8_445 yes
P2 Eu1 Cu1 70.35(6) 2_545 2_545 yes
P2 Eu1 Cu1 71.99(6) 2_545 8_445 yes
P2 Eu1 P13 42.54(7) 2_545 2_545 yes
P2 Eu1 P13 70.15(7) 2_545 8_445 yes
P2 Eu1 P10 109.28(7) 2_545 . yes
P2 Eu1 P10 109.70(7) 2_545 7_555 yes
P2 Eu1 P1 72.43(7) 2_545 . yes
P2 Eu1 P1 176.82(7) 2_545 7_555 yes
P2 Eu1 Cu5 138.63(6) 2_545 . yes
P2 Eu1 Cu5 42.79(5) 2_545 7_555 yes
P2 Eu1 P9 72.71(7) 2_545 1_455 yes
P2 Eu1 P9 109.43(7) 2_545 7_655 yes
P2 Eu1 P12 40.10(7) 2_545 3_554 yes
P2 Eu1 P12 110.71(7) 2_545 5_556 yes
P2 Eu1 Cu7 70.66(6) 2_545 . yes
P2 Eu1 Cu7 140.49(6) 2_545 7_555 yes
P2 Eu1 P15 108.91(7) 2_545 1_455 yes
P2 Eu1 P15 137.87(7) 2_545 7_655 yes
P2 Eu1 Cu1 71.99(6) 8_445 2_545 yes
P2 Eu1 Cu1 70.35(6) 8_445 8_445 yes
P2 Eu1 P13 70.15(7) 8_445 2_545 yes
P2 Eu1 P13 42.54(7) 8_445 8_445 yes
P2 Eu1 P10 109.70(7) 8_445 . yes
P2 Eu1 P10 109.28(7) 8_445 7_555 yes
P2 Eu1 P1 176.82(7) 8_445 . yes
P2 Eu1 P1 72.43(7) 8_445 7_555 yes
P2 Eu1 Cu5 42.79(5) 8_445 . yes
P2 Eu1 Cu5 138.63(6) 8_445 7_555 yes
P2 Eu1 P9 109.43(7) 8_445 1_455 yes
P2 Eu1 P9 72.71(7) 8_445 7_655 yes
P2 Eu1 P12 110.71(7) 8_445 3_554 yes
P2 Eu1 P12 40.10(7) 8_445 5_556 yes
P2 Eu1 Cu7 140.49(6) 8_445 . yes
P2 Eu1 Cu7 70.66(6) 8_445 7_555 yes
P2 Eu1 P15 137.87(7) 8_445 1_455 yes
P2 Eu1 P15 108.91(7) 8_445 7_655 yes
Cu1 Eu1 Cu1 111.54(4) 2_545 8_445 yes
Cu1 Eu1 P13 70.88(6) 2_545 2_545 yes
Cu1 Eu1 P13 43.28(6) 2_545 8_445 yes
Cu1 Eu1 P10 69.80(6) 2_545 . yes
Cu1 Eu1 P10 178.50(6) 2_545 7_555 yes
Cu1 Eu1 P1 111.01(6) 2_545 . yes
Cu1 Eu1 P1 108.94(6) 2_545 7_555 yes
Cu1 Eu1 Cu5 70.94(4) 2_545 . yes
Cu1 Eu1 Cu5 110.05(4) 2_545 7_555 yes
Cu1 Eu1 P9 140.69(6) 2_545 1_455 yes
Cu1 Eu1 P9 42.36(5) 2_545 7_655 yes
Cu1 Eu1 P12 42.34(5) 2_545 3_554 yes
Cu1 Eu1 P12 109.62(6) 2_545 5_556 yes
Cu1 Eu1 Cu7 71.48(4) 2_545 . yes
Cu1 Eu1 Cu7 138.55(5) 2_545 7_555 yes
Cu1 Eu1 P15 137.77(6) 2_545 1_455 yes
Cu1 Eu1 P15 107.74(6) 2_545 7_655 yes
Cu1 Eu1 P13 43.28(6) 8_445 2_545 yes
Cu1 Eu1 P13 70.88(6) 8_445 8_445 yes
Cu1 Eu1 P10 178.50(6) 8_445 . yes
Cu1 Eu1 P10 69.80(6) 8_445 7_555 yes
Cu1 Eu1 P1 108.94(6) 8_445 . yes
Cu1 Eu1 P1 111.01(6) 8_445 7_555 yes
Cu1 Eu1 Cu5 110.05(4) 8_445 . yes
Cu1 Eu1 Cu5 70.94(4) 8_445 7_555 yes
Cu1 Eu1 P9 42.36(5) 8_445 1_455 yes
Cu1 Eu1 P9 140.69(6) 8_445 7_655 yes
Cu1 Eu1 P12 109.62(6) 8_445 3_554 yes
Cu1 Eu1 P12 42.34(5) 8_445 5_556 yes
Cu1 Eu1 Cu7 138.55(5) 8_445 . yes
Cu1 Eu1 Cu7 71.48(4) 8_445 7_555 yes
Cu1 Eu1 P15 107.74(6) 8_445 1_455 yes
Cu1 Eu1 P15 137.77(6) 8_445 7_655 yes
P13 Eu1 P13 40.51(7) 2_545 8_445 yes
P13 Eu1 P10 138.21(7) 2_545 . yes
P13 Eu1 P10 110.22(7) 2_545 7_555 yes
P13 Eu1 P1 111.60(7) 2_545 . yes
P13 Eu1 P1 140.45(7) 2_545 7_555 yes
P13 Eu1 Cu5 109.75(6) 2_545 . yes
P13 Eu1 Cu5 71.90(6) 2_545 7_555 yes
P13 Eu1 P9 73.01(7) 2_545 1_455 yes
P13 Eu1 P9 110.50(7) 2_545 7_655 yes
P13 Eu1 P12 69.84(7) 2_545 3_554 yes
P13 Eu1 P12 70.84(7) 2_545 5_556 yes
P13 Eu1 Cu7 110.67(6) 2_545 . yes
P13 Eu1 Cu7 111.54(6) 2_545 7_555 yes
P13 Eu1 P15 138.01(7) 2_545 1_455 yes
P13 Eu1 P15 178.48(7) 2_545 7_655 yes
P13 Eu1 P10 110.22(7) 8_445 . yes
P13 Eu1 P10 138.21(7) 8_445 7_555 yes
P13 Eu1 P1 140.45(7) 8_445 . yes
P13 Eu1 P1 111.60(7) 8_445 7_555 yes
P13 Eu1 Cu5 71.90(6) 8_445 . yes
P13 Eu1 Cu5 109.75(6) 8_445 7_555 yes
P13 Eu1 P9 110.50(7) 8_445 1_455 yes
P13 Eu1 P9 73.01(7) 8_445 7_655 yes
P13 Eu1 P12 70.84(7) 8_445 3_554 yes
P13 Eu1 P12 69.84(7) 8_445 5_556 yes
P13 Eu1 Cu7 111.54(6) 8_445 . yes
P13 Eu1 Cu7 110.67(6) 8_445 7_555 yes
P13 Eu1 P15 178.48(7) 8_445 1_455 yes
P13 Eu1 P15 138.01(7) 8_445 7_655 yes
P10 Eu1 P10 108.87(7) . 7_555 yes
P10 Eu1 P1 70.92(7) . . yes
P10 Eu1 P1 67.71(7) . 7_555 yes
P10 Eu1 Cu5 69.59(5) . . yes
P10 Eu1 Cu5 109.38(6) . 7_555 yes
P10 Eu1 P9 136.96(7) . 1_455 yes
P10 Eu1 P9 39.92(6) . 7_655 yes
P10 Eu1 P12 71.81(7) . 3_554 yes
P10 Eu1 P12 136.82(7) . 5_556 yes
P10 Eu1 Cu7 42.25(5) . . yes
P10 Eu1 Cu7 107.09(6) . 7_555 yes
P10 Eu1 P15 71.17(7) . 1_455 yes
P10 Eu1 P15 40.73(7) . 7_655 yes
P10 Eu1 P1 67.71(7) 7_555 . yes
P10 Eu1 P1 70.92(7) 7_555 7_555 yes
P10 Eu1 Cu5 109.38(6) 7_555 . yes
P10 Eu1 Cu5 69.59(5) 7_555 7_555 yes
P10 Eu1 P9 39.92(6) 7_555 1_455 yes
P10 Eu1 P9 136.96(7) 7_555 7_655 yes
P10 Eu1 P12 136.82(7) 7_555 3_554 yes
P10 Eu1 P12 71.81(7) 7_555 5_556 yes
P10 Eu1 Cu7 107.09(6) 7_555 . yes
P10 Eu1 Cu7 42.25(5) 7_555 7_555 yes
P10 Eu1 P15 40.73(7) 7_555 1_455 yes
P10 Eu1 P15 71.17(7) 7_555 7_655 yes
P1 Eu1 P1 105.24(7) . 7_555 yes
P1 Eu1 Cu5 136.53(6) . . yes
P1 Eu1 Cu5 41.98(5) . 7_555 yes
P1 Eu1 P9 69.05(6) . 1_455 yes
P1 Eu1 P9 108.66(7) . 7_655 yes
P1 Eu1 P12 72.47(7) . 3_554 yes
P1 Eu1 P12 137.43(7) . 5_556 yes
P1 Eu1 Cu7 41.89(5) . . yes
P1 Eu1 Cu7 106.16(6) . 7_555 yes
P1 Eu1 P15 39.10(6) . 1_455 yes
P1 Eu1 P15 69.40(7) . 7_655 yes
P1 Eu1 Cu5 41.98(5) 7_555 . yes
P1 Eu1 Cu5 136.53(6) 7_555 7_555 yes
P1 Eu1 P9 108.66(7) 7_555 1_455 yes
P1 Eu1 P9 69.05(6) 7_555 7_655 yes
P1 Eu1 P12 137.43(7) 7_555 3_554 yes
P1 Eu1 P12 72.47(7) 7_555 5_556 yes
P1 Eu1 Cu7 106.16(6) 7_555 . yes
P1 Eu1 Cu7 41.89(5) 7_555 7_555 yes
P1 Eu1 P15 69.40(7) 7_555 1_455 yes
P1 Eu1 P15 39.10(6) 7_555 7_655 yes
Cu5 Eu1 Cu5 178.34(4) . 7_555 yes
Cu5 Eu1 P9 137.57(6) . 1_455 yes
Cu5 Eu1 P9 42.35(5) . 7_655 yes
Cu5 Eu1 P12 110.76(6) . 3_554 yes
Cu5 Eu1 P12 69.87(5) . 5_556 yes
Cu5 Eu1 Cu7 109.69(4) . . yes
Cu5 Eu1 Cu7 69.63(4) . 7_555 yes
Cu5 Eu1 P15 109.33(6) . 1_455 yes
Cu5 Eu1 P15 69.02(5) . 7_655 yes
Cu5 Eu1 P9 42.35(5) 7_555 1_455 yes
Cu5 Eu1 P9 137.57(6) 7_555 7_655 yes
Cu5 Eu1 P12 69.87(5) 7_555 3_554 yes
Cu5 Eu1 P12 110.76(6) 7_555 5_556 yes
Cu5 Eu1 Cu7 69.63(4) 7_555 . yes
Cu5 Eu1 Cu7 109.69(4) 7_555 7_555 yes
Cu5 Eu1 P15 69.02(5) 7_555 1_455 yes
Cu5 Eu1 P15 109.33(6) 7_555 7_655 yes
P9 Eu1 P9 176.45(7) 1_455 7_655 yes
P9 Eu1 P12 109.63(7) 1_455 3_554 yes
P9 Eu1 P12 71.71(6) 1_455 5_556 yes
P9 Eu1 Cu7 108.21(6) 1_455 . yes
P9 Eu1 Cu7 70.35(5) 1_455 7_555 yes
P9 Eu1 P15 68.00(6) 1_455 1_455 yes
P9 Eu1 P15 108.49(7) 1_455 7_655 yes
P9 Eu1 P12 71.71(6) 7_655 3_554 yes
P9 Eu1 P12 109.63(7) 7_655 5_556 yes
P9 Eu1 Cu7 70.35(5) 7_655 . yes
P9 Eu1 Cu7 108.21(6) 7_655 7_555 yes
P9 Eu1 P15 108.49(7) 7_655 1_455 yes
P9 Eu1 P15 68.00(6) 7_655 7_655 yes
P12 Eu1 P12 137.98(7) 3_554 5_556 yes
P12 Eu1 Cu7 43.58(5) 3_554 . yes
P12 Eu1 Cu7 178.43(6) 3_554 7_555 yes
P12 Eu1 P15 109.27(7) 3_554 1_455 yes
P12 Eu1 P15 109.63(7) 3_554 7_655 yes
P12 Eu1 Cu7 178.43(6) 5_556 . yes
P12 Eu1 Cu7 43.58(5) 5_556 7_555 yes
P12 Eu1 P15 109.63(7) 5_556 1_455 yes
P12 Eu1 P15 109.27(7) 5_556 7_655 yes
Cu7 Eu1 Cu7 134.86(4) . 7_555 yes
Cu7 Eu1 P15 69.01(5) . 1_455 yes
Cu7 Eu1 P15 69.22(5) . 7_655 yes
Cu7 Eu1 P15 69.22(5) 7_555 1_455 yes
Cu7 Eu1 P15 69.01(5) 7_555 7_655 yes
P15 Eu1 P15 43.48(6) 1_455 7_655 yes
Cu2 Eu2 Cu2 179.97(4) . 5_656 yes
Cu2 Eu2 P5 68.81(6) . 2_545 yes
Cu2 Eu2 P5 111.19(6) . 6_556 yes
Cu2 Eu2 P4 70.46(6) . . yes
Cu2 Eu2 P4 109.54(6) . 5_656 yes
Cu2 Eu2 P3 69.43(6) . . yes
Cu2 Eu2 P3 110.58(6) . 5_656 yes
Cu2 Eu2 P8 42.65(5) . . yes
Cu2 Eu2 P8 137.35(6) . 5_656 yes
Cu2 Eu2 Cu6 72.28(4) . . yes
Cu2 Eu2 Cu6 107.72(4) . 5_656 yes
Cu2 Eu2 P7 42.46(5) . . yes
Cu2 Eu2 P7 137.54(6) . 5_656 yes
Cu2 Eu2 Cu8 109.28(4) . . yes
Cu2 Eu2 Cu8 70.72(4) . 5_656 yes
Cu2 Eu2 P14 42.12(5) . . yes
Cu2 Eu2 P14 137.88(6) . 5_656 yes
Cu2 Eu2 Cu4 108.66(4) . 2_545 yes
Cu2 Eu2 Cu4 71.34(4) . 6_556 yes
Cu2 Eu2 P5 111.19(6) 5_656 2_545 yes
Cu2 Eu2 P5 68.81(6) 5_656 6_556 yes
Cu2 Eu2 P4 109.54(6) 5_656 . yes
Cu2 Eu2 P4 70.46(6) 5_656 5_656 yes
Cu2 Eu2 P3 110.58(6) 5_656 . yes
Cu2 Eu2 P3 69.43(6) 5_656 5_656 yes
Cu2 Eu2 P8 137.35(6) 5_656 . yes
Cu2 Eu2 P8 42.65(5) 5_656 5_656 yes
Cu2 Eu2 Cu6 107.72(4) 5_656 . yes
Cu2 Eu2 Cu6 72.28(4) 5_656 5_656 yes
Cu2 Eu2 P7 137.54(6) 5_656 . yes
Cu2 Eu2 P7 42.46(5) 5_656 5_656 yes
Cu2 Eu2 Cu8 70.72(4) 5_656 . yes
Cu2 Eu2 Cu8 109.28(4) 5_656 5_656 yes
Cu2 Eu2 P14 137.88(6) 5_656 . yes
Cu2 Eu2 P14 42.12(5) 5_656 5_656 yes
Cu2 Eu2 Cu4 71.34(4) 5_656 2_545 yes
Cu2 Eu2 Cu4 108.66(4) 5_656 6_556 yes
P5 Eu2 P5 179.98(7) 2_545 6_556 yes
P5 Eu2 P4 108.61(7) 2_545 . yes
P5 Eu2 P4 71.39(7) 2_545 5_656 yes
P5 Eu2 P3 108.99(7) 2_545 . yes
P5 Eu2 P3 71.01(7) 2_545 5_656 yes
P5 Eu2 P8 39.85(6) 2_545 . yes
P5 Eu2 P8 140.15(7) 2_545 5_656 yes
P5 Eu2 Cu6 70.53(5) 2_545 . yes
P5 Eu2 Cu6 109.47(6) 2_545 5_656 yes
P5 Eu2 P7 107.96(7) 2_545 . yes
P5 Eu2 P7 72.04(7) 2_545 5_656 yes
P5 Eu2 Cu8 138.05(6) 2_545 . yes
P5 Eu2 Cu8 41.95(5) 2_545 5_656 yes
P5 Eu2 P14 70.65(7) 2_545 . yes
P5 Eu2 P14 109.35(7) 2_545 5_656 yes
P5 Eu2 Cu4 42.15(5) 2_545 2_545 yes
P5 Eu2 Cu4 137.85(6) 2_545 6_556 yes
P5 Eu2 P4 71.39(7) 6_556 . yes
P5 Eu2 P4 108.61(7) 6_556 5_656 yes
P5 Eu2 P3 71.01(7) 6_556 . yes
P5 Eu2 P3 108.99(7) 6_556 5_656 yes
P5 Eu2 P8 140.15(7) 6_556 . yes
P5 Eu2 P8 39.85(6) 6_556 5_656 yes
P5 Eu2 Cu6 109.47(6) 6_556 . yes
P5 Eu2 Cu6 70.53(5) 6_556 5_656 yes
P5 Eu2 P7 72.04(7) 6_556 . yes
P5 Eu2 P7 107.96(7) 6_556 5_656 yes
P5 Eu2 Cu8 41.95(5) 6_556 . yes
P5 Eu2 Cu8 138.05(6) 6_556 5_656 yes
P5 Eu2 P14 109.35(7) 6_556 . yes
P5 Eu2 P14 70.65(7) 6_556 5_656 yes
P5 Eu2 Cu4 137.85(6) 6_556 2_545 yes
P5 Eu2 Cu4 42.15(5) 6_556 6_556 yes
P4 Eu2 P4 179.98(7) . 5_656 yes
P4 Eu2 P3 107.86(7) . . yes
P4 Eu2 P3 72.14(7) . 5_656 yes
P4 Eu2 P8 70.88(6) . . yes
P4 Eu2 P8 109.12(7) . 5_656 yes
P4 Eu2 Cu6 42.20(5) . . yes
P4 Eu2 Cu6 137.80(6) . 5_656 yes
P4 Eu2 P7 40.38(7) . . yes
P4 Eu2 P7 139.62(7) . 5_656 yes
P4 Eu2 Cu8 41.56(5) . . yes
P4 Eu2 Cu8 138.44(6) . 5_656 yes
P4 Eu2 P14 109.17(7) . . yes
P4 Eu2 P14 70.83(7) . 5_656 yes
P4 Eu2 Cu4 110.72(6) . 2_545 yes
P4 Eu2 Cu4 69.28(5) . 6_556 yes
P4 Eu2 P3 72.14(7) 5_656 . yes
P4 Eu2 P3 107.86(7) 5_656 5_656 yes
P4 Eu2 P8 109.12(7) 5_656 . yes
P4 Eu2 P8 70.88(6) 5_656 5_656 yes
P4 Eu2 Cu6 137.80(6) 5_656 . yes
P4 Eu2 Cu6 42.20(5) 5_656 5_656 yes
P4 Eu2 P7 139.62(7) 5_656 . yes
P4 Eu2 P7 40.38(7) 5_656 5_656 yes
P4 Eu2 Cu8 138.44(6) 5_656 . yes
P4 Eu2 Cu8 41.56(5) 5_656 5_656 yes
P4 Eu2 P14 70.83(7) 5_656 . yes
P4 Eu2 P14 109.17(7) 5_656 5_656 yes
P4 Eu2 Cu4 69.28(5) 5_656 2_545 yes
P4 Eu2 Cu4 110.72(6) 5_656 6_556 yes
P3 Eu2 P3 179.98(7) . 5_656 yes
P3 Eu2 P8 109.39(7) . . yes
P3 Eu2 P8 70.61(6) . 5_656 yes
P3 Eu2 Cu6 138.37(6) . . yes
P3 Eu2 Cu6 41.63(5) . 5_656 yes
P3 Eu2 P7 70.20(7) . . yes
P3 Eu2 P7 109.80(7) . 5_656 yes
P3 Eu2 Cu8 108.89(6) . . yes
P3 Eu2 Cu8 71.11(6) . 5_656 yes
P3 Eu2 P14 40.36(7) . . yes
P3 Eu2 P14 139.64(7) . 5_656 yes
P3 Eu2 Cu4 137.91(6) . 2_545 yes
P3 Eu2 Cu4 42.09(5) . 6_556 yes
P3 Eu2 P8 70.61(6) 5_656 . yes
P3 Eu2 P8 109.39(7) 5_656 5_656 yes
P3 Eu2 Cu6 41.63(5) 5_656 . yes
P3 Eu2 Cu6 138.37(6) 5_656 5_656 yes
P3 Eu2 P7 109.80(7) 5_656 . yes
P3 Eu2 P7 70.20(7) 5_656 5_656 yes
P3 Eu2 Cu8 71.11(6) 5_656 . yes
P3 Eu2 Cu8 108.89(6) 5_656 5_656 yes
P3 Eu2 P14 139.64(7) 5_656 . yes
P3 Eu2 P14 40.36(7) 5_656 5_656 yes
P3 Eu2 Cu4 42.09(5) 5_656 2_545 yes
P3 Eu2 Cu4 137.91(6) 5_656 6_556 yes
P8 Eu2 P8 179.98(7) . 5_656 yes
P8 Eu2 Cu6 42.94(5) . . yes
P8 Eu2 Cu6 137.06(5) . 5_656 yes
P8 Eu2 P7 71.12(6) . . yes
P8 Eu2 P7 108.88(7) . 5_656 yes
P8 Eu2 Cu8 109.25(5) . . yes
P8 Eu2 Cu8 70.75(5) . 5_656 yes
P8 Eu2 P14 72.09(6) . . yes
P8 Eu2 P14 107.91(6) . 5_656 yes
P8 Eu2 Cu4 69.28(5) . 2_545 yes
P8 Eu2 Cu4 110.72(5) . 6_556 yes
P8 Eu2 Cu6 137.06(5) 5_656 . yes
P8 Eu2 Cu6 42.94(5) 5_656 5_656 yes
P8 Eu2 P7 108.88(7) 5_656 . yes
P8 Eu2 P7 71.12(6) 5_656 5_656 yes
P8 Eu2 Cu8 70.75(5) 5_656 . yes
P8 Eu2 Cu8 109.25(5) 5_656 5_656 yes
P8 Eu2 P14 107.91(6) 5_656 . yes
P8 Eu2 P14 72.09(6) 5_656 5_656 yes
P8 Eu2 Cu4 110.72(5) 5_656 2_545 yes
P8 Eu2 Cu4 69.28(5) 5_656 6_556 yes
Cu6 Eu2 Cu6 180.00(4) . 5_656 yes
Cu6 Eu2 P7 70.73(5) . . yes
Cu6 Eu2 P7 109.27(6) . 5_656 yes
Cu6 Eu2 Cu8 69.37(4) . . yes
Cu6 Eu2 Cu8 110.63(4) . 5_656 yes
Cu6 Eu2 P14 111.91(5) . . yes
Cu6 Eu2 P14 68.09(5) . 5_656 yes
Cu6 Eu2 Cu4 70.48(4) . 2_545 yes
Cu6 Eu2 Cu4 109.52(4) . 6_556 yes
Cu6 Eu2 P7 109.27(6) 5_656 . yes
Cu6 Eu2 P7 70.73(5) 5_656 5_656 yes
Cu6 Eu2 Cu8 110.63(4) 5_656 . yes
Cu6 Eu2 Cu8 69.37(4) 5_656 5_656 yes
Cu6 Eu2 P14 68.09(5) 5_656 . yes
Cu6 Eu2 P14 111.91(5) 5_656 5_656 yes
Cu6 Eu2 Cu4 109.52(4) 5_656 2_545 yes
Cu6 Eu2 Cu4 70.48(4) 5_656 6_556 yes
P7 Eu2 P7 179.98(7) . 5_656 yes
P7 Eu2 Cu8 69.39(5) . . yes
P7 Eu2 Cu8 110.61(6) . 5_656 yes
P7 Eu2 P14 71.21(7) . . yes
P7 Eu2 P14 108.79(7) . 5_656 yes
P7 Eu2 Cu4 137.73(6) . 2_545 yes
P7 Eu2 Cu4 42.27(5) . 6_556 yes
P7 Eu2 Cu8 110.61(6) 5_656 . yes
P7 Eu2 Cu8 69.39(5) 5_656 5_656 yes
P7 Eu2 P14 108.79(7) 5_656 . yes
P7 Eu2 P14 71.21(7) 5_656 5_656 yes
P7 Eu2 Cu4 42.27(5) 5_656 2_545 yes
P7 Eu2 Cu4 137.73(6) 5_656 6_556 yes
Cu8 Eu2 Cu8 180.00(4) . 5_656 yes
Cu8 Eu2 P14 137.24(6) . . yes
Cu8 Eu2 P14 42.76(5) . 5_656 yes
Cu8 Eu2 Cu4 110.94(4) . 2_545 yes
Cu8 Eu2 Cu4 69.06(4) . 6_556 yes
Cu8 Eu2 P14 42.76(5) 5_656 . yes
Cu8 Eu2 P14 137.24(6) 5_656 5_656 yes
Cu8 Eu2 Cu4 69.06(4) 5_656 2_545 yes
Cu8 Eu2 Cu4 110.94(4) 5_656 6_556 yes
P14 Eu2 P14 179.97(7) . 5_656 yes
P14 Eu2 Cu4 109.15(6) . 2_545 yes
P14 Eu2 Cu4 70.85(5) . 6_556 yes
P14 Eu2 Cu4 70.85(5) 5_656 2_545 yes
P14 Eu2 Cu4 109.15(6) 5_656 6_556 yes
Cu4 Eu2 Cu4 180.00(4) 2_545 6_556 yes
P9 Ba1 P8 122.45(7) 7_655 2_555 yes
P9 Ba1 Cu6 162.34(6) 7_655 2_555 yes
P9 Ba1 P8 69.22(6) 7_655 . yes
P9 Ba1 Cu6 84.21(5) 7_655 . yes
P9 Ba1 Cu5 122.93(6) 7_655 2_555 yes
P9 Ba1 Cu5 40.79(5) 7_655 . yes
P9 Ba1 P9 98.83(6) 7_655 8_455 yes
P9 Ba1 P11 157.85(7) 7_655 2_555 yes
P9 Ba1 Cu3 39.78(5) 7_655 7_655 yes
P9 Ba1 P11 73.31(6) 7_655 . yes
P9 Ba1 P4 123.40(7) 7_655 . yes
P9 Ba1 Cu3 95.98(5) 7_655 8_455 yes
P9 Ba1 P1 63.32(6) 7_655 7_555 yes
P9 Ba1 P3 135.55(7) 7_655 6_456 yes
P9 Ba1 P10 36.24(6) 7_655 . yes
P9 Ba1 P5 98.00(6) 7_655 . yes
P9 Ba1 Cu2 100.37(5) 7_655 . yes
P9 Ba1 Cu1 63.22(5) 7_655 . yes
P9 Ba1 P7 133.85(7) 7_655 . yes
P9 Ba1 P2 96.72(6) 7_655 7_655 yes
P9 Ba1 P15 61.70(6) 7_655 7_655 yes
P9 Ba1 Cu4 102.53(5) 7_655 . yes
P9 Ba1 P13 63.62(6) 7_655 7_655 yes
P9 Ba1 Ba1 137.28(5) 7_655 2_555 yes
P9 Ba1 Ba1 42.68(5) 7_655 2_545 yes
P8 Ba1 Cu6 42.03(5) 2_555 2_555 yes
P8 Ba1 P8 163.83(7) 2_555 . yes
P8 Ba1 Cu6 124.07(6) 2_555 . yes
P8 Ba1 Cu5 83.75(5) 2_555 2_555 yes
P8 Ba1 Cu5 98.76(5) 2_555 . yes
P8 Ba1 P9 68.37(6) 2_555 8_455 yes
P8 Ba1 P11 74.68(6) 2_555 2_555 yes
P8 Ba1 Cu3 156.46(6) 2_555 7_655 yes
P8 Ba1 P11 98.12(6) 2_555 . yes
P8 Ba1 P4 98.34(6) 2_555 . yes
P8 Ba1 Cu3 39.01(5) 2_555 8_455 yes
P8 Ba1 P1 62.81(6) 2_555 7_555 yes
P8 Ba1 P3 64.80(6) 2_555 6_456 yes
P8 Ba1 P10 96.52(6) 2_555 . yes
P8 Ba1 P5 36.33(6) 2_555 . yes
P8 Ba1 Cu2 136.04(6) 2_555 . yes
P8 Ba1 Cu1 98.73(5) 2_555 . yes
P8 Ba1 P7 103.43(6) 2_555 . yes
P8 Ba1 P2 121.18(6) 2_555 7_655 yes
P8 Ba1 P15 62.74(6) 2_555 7_655 yes
P8 Ba1 Cu4 63.33(5) 2_555 . yes
P8 Ba1 P13 130.79(6) 2_555 7_655 yes
P8 Ba1 Ba1 41.52(5) 2_555 2_555 yes
P8 Ba1 Ba1 138.31(5) 2_555 2_545 yes
Cu6 Ba1 P8 124.21(6) 2_555 . yes
Cu6 Ba1 Cu6 99.09(4) 2_555 . yes
Cu6 Ba1 Cu5 69.28(4) 2_555 2_555 yes
Cu6 Ba1 Cu5 124.32(4) 2_555 . yes
Cu6 Ba1 P9 83.14(5) 2_555 8_455 yes
Cu6 Ba1 P11 39.31(5) 2_555 2_555 yes
Cu6 Ba1 Cu3 157.79(5) 2_555 7_655 yes
Cu6 Ba1 P11 98.38(5) 2_555 . yes
Cu6 Ba1 P4 62.25(5) 2_555 . yes
Cu6 Ba1 Cu3 74.45(4) 2_555 8_455 yes
Cu6 Ba1 P1 99.05(5) 2_555 7_555 yes
Cu6 Ba1 P3 38.33(5) 2_555 6_456 yes
Cu6 Ba1 P10 136.34(6) 2_555 . yes
Cu6 Ba1 P5 64.38(5) 2_555 . yes
Cu6 Ba1 Cu2 96.71(4) 2_555 . yes
Cu6 Ba1 Cu1 120.97(4) 2_555 . yes
Cu6 Ba1 P7 61.63(5) 2_555 . yes
Cu6 Ba1 P2 99.78(5) 2_555 7_655 yes
Cu6 Ba1 P15 104.62(5) 2_555 7_655 yes
Cu6 Ba1 Cu4 64.52(4) 2_555 . yes
Cu6 Ba1 P13 130.93(5) 2_555 7_655 yes
Cu6 Ba1 Ba1 41.72(3) 2_555 2_555 yes
Cu6 Ba1 Ba1 138.25(4) 2_555 2_545 yes
P8 Ba1 Cu6 41.89(5) . . yes
P8 Ba1 Cu5 99.21(5) . 2_555 yes
P8 Ba1 Cu5 83.57(5) . . yes
P8 Ba1 P9 123.55(7) . 8_455 yes
P8 Ba1 P11 97.43(6) . 2_555 yes
P8 Ba1 Cu3 39.48(5) . 7_655 yes
P8 Ba1 P11 73.58(6) . . yes
P8 Ba1 P4 65.58(6) . . yes
P8 Ba1 Cu3 156.96(6) . 8_455 yes
P8 Ba1 P1 121.78(6) . 7_555 yes
P8 Ba1 P3 99.06(6) . 6_456 yes
P8 Ba1 P10 98.71(6) . . yes
P8 Ba1 P5 137.93(7) . . yes
P8 Ba1 Cu2 38.48(5) . . yes
P8 Ba1 Cu1 96.76(5) . . yes
P8 Ba1 P7 64.83(6) . . yes
P8 Ba1 P2 63.85(6) . 7_655 yes
P8 Ba1 P15 130.77(6) . 7_655 yes
P8 Ba1 Cu4 104.77(5) . . yes
P8 Ba1 P13 63.00(6) . 7_655 yes
P8 Ba1 Ba1 138.79(5) . 2_555 yes
P8 Ba1 Ba1 41.38(5) . 2_545 yes
Cu6 Ba1 Cu5 124.66(4) . 2_555 yes
Cu6 Ba1 Cu5 69.13(4) . . yes
Cu6 Ba1 P9 162.87(6) . 8_455 yes
Cu6 Ba1 P11 97.59(5) . 2_555 yes
Cu6 Ba1 Cu3 75.23(4) . 7_655 yes
Cu6 Ba1 P11 38.73(5) . . yes
Cu6 Ba1 P4 39.22(5) . . yes
Cu6 Ba1 Cu3 157.96(5) . 8_455 yes
Cu6 Ba1 P1 100.50(5) . 7_555 yes
Cu6 Ba1 P3 63.13(5) . 6_456 yes
Cu6 Ba1 P10 120.41(5) . . yes
Cu6 Ba1 P5 98.78(5) . . yes
Cu6 Ba1 Cu2 65.11(4) . . yes
Cu6 Ba1 Cu1 136.23(4) . . yes
Cu6 Ba1 P7 64.58(5) . . yes
Cu6 Ba1 P2 99.65(5) . 7_655 yes
Cu6 Ba1 P15 131.06(5) . 7_655 yes
Cu6 Ba1 Cu4 63.20(4) . . yes
Cu6 Ba1 P13 104.77(5) . 7_655 yes
Cu6 Ba1 Ba1 138.50(4) . 2_555 yes
Cu6 Ba1 Ba1 41.54(3) . 2_545 yes
Cu5 Ba1 Cu5 161.26(5) 2_555 . yes
Cu5 Ba1 P9 40.30(5) 2_555 8_455 yes
Cu5 Ba1 P11 39.49(5) 2_555 2_555 yes
Cu5 Ba1 Cu3 95.93(4) 2_555 7_655 yes
Cu5 Ba1 P11 159.41(6) 2_555 . yes
Cu5 Ba1 P4 96.67(5) 2_555 . yes
Cu5 Ba1 Cu3 73.49(4) 2_555 8_455 yes
Cu5 Ba1 P1 134.22(6) 2_555 7_555 yes
Cu5 Ba1 P3 100.91(5) 2_555 6_456 yes
Cu5 Ba1 P10 98.74(5) 2_555 . yes
Cu5 Ba1 P5 120.07(5) 2_555 . yes
Cu5 Ba1 Cu2 63.16(4) 2_555 . yes
Cu5 Ba1 Cu1 63.21(4) 2_555 . yes
Cu5 Ba1 P7 62.60(5) 2_555 . yes
Cu5 Ba1 P2 37.50(5) 2_555 7_655 yes
Cu5 Ba1 P15 103.76(5) 2_555 7_655 yes
Cu5 Ba1 Cu4 133.77(4) 2_555 . yes
Cu5 Ba1 P13 61.82(5) 2_555 7_655 yes
Cu5 Ba1 Ba1 42.23(3) 2_555 2_555 yes
Cu5 Ba1 Ba1 137.93(4) 2_555 2_545 yes
Cu5 Ba1 P9 123.54(6) . 8_455 yes
Cu5 Ba1 P11 158.95(6) . 2_555 yes
Cu5 Ba1 Cu3 74.36(4) . 7_655 yes
Cu5 Ba1 P11 38.97(5) . . yes
Cu5 Ba1 P4 101.30(5) . . yes
Cu5 Ba1 Cu3 96.71(4) . 8_455 yes
Cu5 Ba1 P1 38.28(5) . 7_555 yes
Cu5 Ba1 P3 96.90(5) . 6_456 yes
Cu5 Ba1 P10 62.55(5) . . yes
Cu5 Ba1 P5 64.31(5) . . yes
Cu5 Ba1 Cu2 122.04(4) . . yes
Cu5 Ba1 Cu1 98.10(4) . . yes
Cu5 Ba1 P7 133.53(5) . . yes
Cu5 Ba1 P2 135.31(5) . 7_655 yes
Cu5 Ba1 P15 62.10(5) . 7_655 yes
Cu5 Ba1 Cu4 61.82(4) . . yes
Cu5 Ba1 P13 104.23(5) . 7_655 yes
Cu5 Ba1 Ba1 137.62(4) . 2_555 yes
Cu5 Ba1 Ba1 42.21(3) . 2_545 yes
P9 Ba1 P11 73.30(6) 8_455 2_555 yes
P9 Ba1 Cu3 96.26(5) 8_455 7_655 yes
P9 Ba1 P11 158.10(6) 8_455 . yes
P9 Ba1 P4 134.20(7) 8_455 . yes
P9 Ba1 Cu3 38.92(5) 8_455 8_455 yes
P9 Ba1 P1 95.88(6) 8_455 7_555 yes
P9 Ba1 P3 121.43(6) 8_455 6_456 yes
P9 Ba1 P10 64.78(6) 8_455 . yes
P9 Ba1 P5 97.48(6) 8_455 . yes
P9 Ba1 Cu2 97.78(5) 8_455 . yes
P9 Ba1 Cu1 37.85(5) 8_455 . yes
P9 Ba1 P7 102.60(6) 8_455 . yes
P9 Ba1 P2 63.30(6) 8_455 7_655 yes
P9 Ba1 P15 63.54(6) 8_455 7_655 yes
P9 Ba1 Cu4 131.45(6) 8_455 . yes
P9 Ba1 P13 62.60(6) 8_455 7_655 yes
P9 Ba1 Ba1 41.43(4) 8_455 2_555 yes
P9 Ba1 Ba1 138.61(5) 8_455 2_545 yes
P11 Ba1 Cu3 119.23(5) 2_555 7_655 yes
P11 Ba1 P11 121.10(6) 2_555 . yes
P11 Ba1 P4 60.91(6) 2_555 . yes
P11 Ba1 Cu3 90.47(5) 2_555 8_455 yes
P11 Ba1 P1 136.96(6) 2_555 7_555 yes
P11 Ba1 P3 62.12(6) 2_555 6_456 yes
P11 Ba1 P10 137.27(6) 2_555 . yes
P11 Ba1 P5 103.49(6) 2_555 . yes
P11 Ba1 Cu2 61.37(5) 2_555 . yes
P11 Ba1 Cu1 102.64(5) 2_555 . yes
P11 Ba1 P7 35.28(6) 2_555 . yes
P11 Ba1 P2 61.17(6) 2_555 7_655 yes
P11 Ba1 P15 127.42(6) 2_555 7_655 yes
P11 Ba1 Cu4 97.90(5) 2_555 . yes
P11 Ba1 P13 94.79(6) 2_555 7_655 yes
P11 Ba1 Ba1 45.45(4) 2_555 2_555 yes
P11 Ba1 Ba1 134.68(5) 2_555 2_545 yes
Cu3 Ba1 P11 90.39(5) 7_655 . yes
Cu3 Ba1 P4 105.05(5) 7_655 . yes
Cu3 Ba1 Cu3 118.35(4) 7_655 8_455 yes
Cu3 Ba1 P1 103.09(5) 7_655 7_555 yes
Cu3 Ba1 P3 137.58(6) 7_655 6_456 yes
Cu3 Ba1 P10 60.18(5) 7_655 . yes
Cu3 Ba1 P5 137.24(6) 7_655 . yes
Cu3 Ba1 Cu2 61.28(4) 7_655 . yes
Cu3 Ba1 Cu1 61.01(4) 7_655 . yes
Cu3 Ba1 P7 97.16(5) 7_655 . yes
Cu3 Ba1 P2 61.01(5) 7_655 7_655 yes
Cu3 Ba1 P15 94.78(5) 7_655 7_655 yes
Cu3 Ba1 Cu4 127.30(4) 7_655 . yes
Cu3 Ba1 P13 36.28(5) 7_655 7_655 yes
Cu3 Ba1 Ba1 133.96(4) 7_655 2_555 yes
Cu3 Ba1 Ba1 46.16(3) 7_655 2_545 yes
P11 Ba1 P4 62.74(6) . . yes
P11 Ba1 Cu3 120.28(5) . 8_455 yes
P11 Ba1 P1 62.25(6) . 7_555 yes
P11 Ba1 P3 62.31(6) . 6_456 yes
P11 Ba1 P10 101.40(6) . . yes
P11 Ba1 P5 64.35(6) . . yes
P11 Ba1 Cu2 103.70(5) . . yes
P11 Ba1 Cu1 135.88(5) . . yes
P11 Ba1 P7 97.21(6) . . yes
P11 Ba1 P2 136.89(6) . 7_655 yes
P11 Ba1 P15 95.18(6) . 7_655 yes
P11 Ba1 Cu4 36.95(5) . . yes
P11 Ba1 P13 126.67(6) . 7_655 yes
P11 Ba1 Ba1 135.63(5) . 2_555 yes
P11 Ba1 Ba1 44.25(4) . 2_545 yes
P4 Ba1 Cu3 136.07(6) . 8_455 yes
P4 Ba1 P1 117.29(6) . 7_555 yes
P4 Ba1 P3 34.76(6) . 6_456 yes
P4 Ba1 P10 159.62(7) . . yes
P4 Ba1 P5 93.60(6) . . yes
P4 Ba1 Cu2 60.78(5) . . yes
P4 Ba1 Cu1 151.79(6) . . yes
P4 Ba1 P7 35.68(6) . . yes
P4 Ba1 P2 92.47(6) . 7_655 yes
P4 Ba1 P15 149.83(6) . 7_655 yes
P4 Ba1 Cu4 60.28(5) . . yes
P4 Ba1 P13 118.42(6) . 7_655 yes
P4 Ba1 Ba1 99.32(5) . 2_555 yes
P4 Ba1 Ba1 80.72(5) . 2_545 yes
Cu3 Ba1 P1 60.80(5) 8_455 7_555 yes
Cu3 Ba1 P3 103.75(5) 8_455 6_456 yes
Cu3 Ba1 P10 61.94(5) 8_455 . yes
Cu3 Ba1 P5 59.30(5) 8_455 . yes
Cu3 Ba1 Cu2 135.85(4) 8_455 . yes
Cu3 Ba1 Cu1 60.32(3) 8_455 . yes
Cu3 Ba1 P7 125.75(5) 8_455 . yes
Cu3 Ba1 P2 102.20(5) 8_455 7_655 yes
Cu3 Ba1 P15 36.95(5) 8_455 7_655 yes
Cu3 Ba1 Cu4 95.46(4) 8_455 . yes
Cu3 Ba1 P13 94.89(5) 8_455 7_655 yes
Cu3 Ba1 Ba1 45.04(3) 8_455 2_555 yes
Cu3 Ba1 Ba1 134.84(4) 8_455 2_545 yes
P1 Ba1 P3 92.43(6) 7_555 6_456 yes
P1 Ba1 P10 58.57(6) 7_555 . yes
P1 Ba1 P5 35.29(6) 7_555 . yes
P1 Ba1 Cu2 160.24(6) 7_555 . yes
P1 Ba1 Cu1 90.53(5) 7_555 . yes
P1 Ba1 P7 150.84(6) 7_555 . yes
P1 Ba1 P2 149.75(6) 7_555 7_655 yes
P1 Ba1 P15 34.25(6) 7_555 7_655 yes
P1 Ba1 Cu4 57.96(5) 7_555 . yes
P1 Ba1 P13 117.41(6) 7_555 7_655 yes
P1 Ba1 Ba1 99.36(5) 7_555 2_555 yes
P1 Ba1 Ba1 80.47(5) 7_555 2_545 yes
P3 Ba1 P10 150.91(7) 6_456 . yes
P3 Ba1 P5 61.42(6) 6_456 . yes
P3 Ba1 Cu2 92.56(5) 6_456 . yes
P3 Ba1 Cu1 159.27(6) 6_456 . yes
P3 Ba1 P7 58.68(6) 6_456 . yes
P3 Ba1 P2 116.84(6) 6_456 7_655 yes
P3 Ba1 P15 118.05(6) 6_456 7_655 yes
P3 Ba1 Cu4 37.00(5) 6_456 . yes
P3 Ba1 P13 149.90(6) 6_456 7_655 yes
P3 Ba1 Ba1 80.00(5) 6_456 2_555 yes
P3 Ba1 Ba1 99.96(5) 6_456 2_545 yes
P10 Ba1 P5 90.14(6) . . yes
P10 Ba1 Cu2 115.50(5) . . yes
P10 Ba1 Cu1 36.26(5) . . yes
P10 Ba1 P7 150.41(6) . . yes
P10 Ba1 P2 91.69(6) . 7_655 yes
P10 Ba1 P15 35.38(6) . 7_655 yes
P10 Ba1 Cu4 115.57(5) . . yes
P10 Ba1 P13 59.16(6) . 7_655 yes
P10 Ba1 Ba1 101.05(5) . 2_555 yes
P10 Ba1 Ba1 78.91(5) . 2_545 yes
P5 Ba1 Cu2 153.94(6) . . yes
P5 Ba1 Cu1 113.31(5) . . yes
P5 Ba1 P7 118.77(6) . . yes
P5 Ba1 P2 157.43(6) . 7_655 yes
P5 Ba1 P15 56.95(6) . 7_655 yes
P5 Ba1 Cu4 36.86(5) . . yes
P5 Ba1 P13 147.89(6) . 7_655 yes
P5 Ba1 Ba1 77.85(5) . 2_555 yes
P5 Ba1 Ba1 101.98(5) . 2_545 yes
Cu2 Ba1 Cu1 91.53(4) . . yes
Cu2 Ba1 P7 36.73(5) . . yes
Cu2 Ba1 P2 35.50(5) . 7_655 yes
Cu2 Ba1 P15 149.06(5) . 7_655 yes
Cu2 Ba1 Cu4 120.06(4) . . yes
Cu2 Ba1 P13 58.08(5) . 7_655 yes
Cu2 Ba1 Ba1 100.34(3) . 2_555 yes
Cu2 Ba1 Ba1 79.83(3) . 2_545 yes
Cu1 Ba1 P7 117.81(5) . . yes
Cu1 Ba1 P2 59.43(5) . 7_655 yes
Cu1 Ba1 P15 58.32(5) . 7_655 yes
Cu1 Ba1 Cu4 147.93(4) . . yes
Cu1 Ba1 P13 35.75(5) . 7_655 yes
Cu1 Ba1 Ba1 79.28(3) . 2_555 yes
Cu1 Ba1 Ba1 100.76(3) . 2_545 yes
P7 Ba1 P2 59.30(6) . 7_655 yes
P7 Ba1 P15 162.69(6) . 7_655 yes
P7 Ba1 Cu4 93.04(5) . . yes
P7 Ba1 P13 91.26(6) . 7_655 yes
P7 Ba1 Ba1 80.71(5) . 2_555 yes
P7 Ba1 Ba1 99.41(5) . 2_545 yes
P2 Ba1 P15 117.22(6) 7_655 7_655 yes
P2 Ba1 Cu4 152.29(5) 7_655 . yes
P2 Ba1 P13 34.66(6) 7_655 7_655 yes
P2 Ba1 Ba1 79.72(4) 7_655 2_555 yes
P2 Ba1 Ba1 100.45(5) 7_655 2_545 yes
P15 Ba1 Cu4 89.63(5) 7_655 . yes
P15 Ba1 P13 90.98(6) 7_655 7_655 yes
P15 Ba1 Ba1 81.98(5) 7_655 2_555 yes
P15 Ba1 Ba1 97.90(5) 7_655 2_545 yes
Cu4 Ba1 P13 163.53(5) . 7_655 yes
Cu4 Ba1 Ba1 98.68(3) . 2_555 yes
Cu4 Ba1 Ba1 81.19(3) . 2_545 yes
P13 Ba1 Ba1 97.70(5) 7_655 2_555 yes
P13 Ba1 Ba1 82.42(5) 7_655 2_545 yes
Ba1 Ba1 Ba1 179.83(3) 2_555 2_545 yes
Cu4 Ba2 Cu8 102.21(4) 5_656 5_656 yes
Cu4 Ba2 Cu4 85.54(4) 5_656 1_655 yes
Cu4 Ba2 P7 71.31(6) 5_656 6_556 yes
Cu4 Ba2 P14 127.14(6) 5_656 . yes
Cu4 Ba2 P7 42.61(5) 5_656 2_645 yes
Cu4 Ba2 P11 41.36(5) 5_656 5_656 yes
Cu4 Ba2 P12 124.39(6) 5_656 5_656 yes
Cu4 Ba2 Cu7 162.32(5) 5_656 7_655 yes
Cu4 Ba2 P11 73.40(5) 5_656 1_655 yes
Cu4 Ba2 P3 40.55(5) 5_656 2_645 yes
Cu4 Ba2 P6 99.20(6) 5_656 2_645 yes
Cu4 Ba2 P6 159.11(6) 5_656 . yes
Cu4 Ba2 P4 65.34(5) 5_656 5_656 yes
Cu4 Ba2 Cu6 65.40(4) 5_656 5_656 yes
Cu4 Ba2 P3 100.05(5) 5_656 . yes
Cu4 Ba2 Cu2 65.68(4) 5_656 2_645 yes
Cu4 Ba2 P2 100.16(5) 5_656 8_545 yes
Cu4 Ba2 P4 101.62(5) 5_656 6_556 yes
Cu4 Ba2 P14 66.08(5) 5_656 2_645 yes
Cu4 Ba2 P1 134.40(5) 5_656 7_655 yes
Cu4 Ba2 Cu5 104.10(4) 5_656 1_655 yes
Cu4 Ba2 P5 122.65(5) 5_656 1_655 yes
Cu4 Ba2 Cu8 132.85(4) 5_656 6_556 yes
Cu4 Ba2 Ba2 43.15(3) 5_656 5_756 yes
Cu4 Ba2 Ba3 140.82(4) 5_656 7_655 yes
Cu8 Ba2 Cu4 162.15(5) 5_656 1_655 yes
Cu8 Ba2 P7 124.64(6) 5_656 6_556 yes
Cu8 Ba2 P14 42.76(5) 5_656 . yes
Cu8 Ba2 P7 125.84(6) 5_656 2_645 yes
Cu8 Ba2 P11 100.72(5) 5_656 5_656 yes
Cu8 Ba2 P12 68.69(5) 5_656 5_656 yes
Cu8 Ba2 Cu7 83.12(4) 5_656 7_655 yes
Cu8 Ba2 P11 157.43(6) 5_656 1_655 yes
Cu8 Ba2 P3 63.97(5) 5_656 2_645 yes
Cu8 Ba2 P6 39.46(5) 5_656 2_645 yes
Cu8 Ba2 P6 72.71(5) 5_656 . yes
Cu8 Ba2 P4 39.06(5) 5_656 5_656 yes
Cu8 Ba2 Cu6 64.88(4) 5_656 5_656 yes
Cu8 Ba2 P3 65.57(5) 5_656 . yes
Cu8 Ba2 Cu2 96.41(4) 5_656 2_645 yes
Cu8 Ba2 P2 98.23(5) 5_656 8_545 yes
Cu8 Ba2 P4 98.52(5) 5_656 6_556 yes
Cu8 Ba2 P14 62.06(5) 5_656 2_645 yes
Cu8 Ba2 P1 119.85(5) 5_656 7_655 yes
Cu8 Ba2 Cu5 129.98(4) 5_656 1_655 yes
Cu8 Ba2 P5 131.98(5) 5_656 1_655 yes
Cu8 Ba2 Cu8 102.22(4) 5_656 6_556 yes
Cu8 Ba2 Ba2 142.74(4) 5_656 5_756 yes
Cu8 Ba2 Ba3 40.59(3) 5_656 7_655 yes
Cu4 Ba2 P7 42.46(5) 1_655 6_556 yes
Cu4 Ba2 P14 120.07(6) 1_655 . yes
Cu4 Ba2 P7 70.46(5) 1_655 2_645 yes
Cu4 Ba2 P11 74.36(5) 1_655 5_656 yes
Cu4 Ba2 P12 120.18(6) 1_655 5_656 yes
Cu4 Ba2 Cu7 94.35(4) 1_655 7_655 yes
Cu4 Ba2 P11 40.26(5) 1_655 1_655 yes
Cu4 Ba2 P3 126.02(6) 1_655 2_645 yes
Cu4 Ba2 P6 155.91(6) 1_655 2_645 yes
Cu4 Ba2 P6 94.29(5) 1_655 . yes
Cu4 Ba2 P4 139.13(6) 1_655 5_656 yes
Cu4 Ba2 Cu6 105.19(4) 1_655 5_656 yes
Cu4 Ba2 P3 97.43(5) 1_655 . yes
Cu4 Ba2 Cu2 101.44(4) 1_655 2_645 yes
Cu4 Ba2 P2 96.15(5) 1_655 8_545 yes
Cu4 Ba2 P4 63.94(5) 1_655 6_556 yes
Cu4 Ba2 P14 135.35(5) 1_655 2_645 yes
Cu4 Ba2 P1 59.89(5) 1_655 7_655 yes
Cu4 Ba2 Cu5 61.57(4) 1_655 1_655 yes
Cu4 Ba2 P5 37.15(5) 1_655 1_655 yes
Cu4 Ba2 Cu8 61.78(4) 1_655 6_556 yes
Cu4 Ba2 Ba2 42.39(3) 1_655 5_756 yes
Cu4 Ba2 Ba3 133.64(4) 1_655 7_655 yes
P7 Ba2 P14 96.47(7) 6_556 . yes
P7 Ba2 P7 87.07(7) 6_556 2_645 yes
P7 Ba2 P11 38.66(6) 6_556 5_656 yes
P7 Ba2 P12 159.33(7) 6_556 5_656 yes
P7 Ba2 Cu7 119.68(6) 6_556 7_655 yes
P7 Ba2 P11 75.70(6) 6_556 1_655 yes
P7 Ba2 P3 104.04(7) 6_556 2_645 yes
P7 Ba2 P6 160.83(7) 6_556 2_645 yes
P7 Ba2 P6 94.55(7) 6_556 . yes
P7 Ba2 P4 98.86(7) 6_556 5_656 yes
P7 Ba2 Cu6 62.83(5) 6_556 5_656 yes
P7 Ba2 P3 62.05(6) 6_556 . yes
P7 Ba2 Cu2 125.52(6) 6_556 2_645 yes
P7 Ba2 P2 137.09(7) 6_556 8_545 yes
P7 Ba2 P4 36.84(6) 6_556 6_556 yes
P7 Ba2 P14 137.05(7) 6_556 2_645 yes
P7 Ba2 P1 95.90(6) 6_556 7_655 yes
P7 Ba2 Cu5 103.93(6) 6_556 1_655 yes
P7 Ba2 P5 63.63(6) 6_556 1_655 yes
P7 Ba2 Cu8 61.60(5) 6_556 6_556 yes
P7 Ba2 Ba2 43.72(5) 6_556 5_756 yes
P7 Ba2 Ba3 133.92(5) 6_556 7_655 yes
P14 Ba2 P7 167.12(7) . 2_645 yes
P14 Ba2 P11 98.06(6) . 5_656 yes
P14 Ba2 P12 84.12(7) . 5_656 yes
P14 Ba2 Cu7 67.83(5) . 7_655 yes
P14 Ba2 P11 155.06(7) . 1_655 yes
P14 Ba2 P3 100.73(7) . 2_645 yes
P14 Ba2 P6 75.69(6) . 2_645 yes
P14 Ba2 P6 37.02(6) . . yes
P14 Ba2 P4 66.37(6) . 5_656 yes
P14 Ba2 Cu6 63.53(5) . 5_656 yes
P14 Ba2 P3 37.07(6) . . yes
P14 Ba2 Cu2 136.06(6) . 2_645 yes
P14 Ba2 P2 119.46(7) . 8_545 yes
P14 Ba2 P4 61.26(6) . 6_556 yes
P14 Ba2 P14 104.57(6) . 2_645 yes
P14 Ba2 P1 97.10(6) . 7_655 yes
P14 Ba2 Cu5 128.62(6) . 1_655 yes
P14 Ba2 P5 92.38(6) . 1_655 yes
P14 Ba2 Cu8 59.76(5) . 6_556 yes
P14 Ba2 Ba2 138.77(5) . 5_756 yes
P14 Ba2 Ba3 40.31(5) . 7_655 yes
P7 Ba2 P11 77.00(6) 2_645 5_656 yes
P7 Ba2 P12 96.94(7) 2_645 5_656 yes
P7 Ba2 Cu7 120.95(6) 2_645 7_655 yes
P7 Ba2 P11 37.79(6) 2_645 1_655 yes
P7 Ba2 P3 66.39(6) 2_645 2_645 yes
P7 Ba2 P6 97.06(7) 2_645 2_645 yes
P7 Ba2 P6 155.28(7) 2_645 . yes
P7 Ba2 P4 100.88(7) 2_645 5_656 yes
P7 Ba2 Cu6 107.85(6) 2_645 5_656 yes
P7 Ba2 P3 139.84(7) 2_645 . yes
P7 Ba2 Cu2 38.47(5) 2_645 2_645 yes
P7 Ba2 P2 63.32(6) 2_645 8_545 yes
P7 Ba2 P4 123.81(7) 2_645 6_556 yes
P7 Ba2 P14 65.30(6) 2_645 2_645 yes
P7 Ba2 P1 94.84(6) 2_645 7_655 yes
P7 Ba2 Cu5 61.77(5) 2_645 1_655 yes
P7 Ba2 P5 100.27(6) 2_645 1_655 yes
P7 Ba2 Cu8 131.93(6) 2_645 6_556 yes
P7 Ba2 Ba2 43.35(5) 2_645 5_756 yes
P7 Ba2 Ba3 138.81(5) 2_645 7_655 yes
P11 Ba2 P12 161.84(7) 5_656 5_656 yes
P11 Ba2 Cu7 154.91(6) 5_656 7_655 yes
P11 Ba2 P11 90.40(6) 5_656 1_655 yes
P11 Ba2 P3 65.74(6) 5_656 2_645 yes
P11 Ba2 P6 124.10(7) 5_656 2_645 yes
P11 Ba2 P6 118.59(6) 5_656 . yes
P11 Ba2 P4 64.81(6) 5_656 5_656 yes
P11 Ba2 Cu6 37.99(5) 5_656 5_656 yes
P11 Ba2 P3 62.84(6) 5_656 . yes
P11 Ba2 Cu2 106.95(5) 5_656 2_645 yes
P11 Ba2 P2 139.95(6) 5_656 8_545 yes
P11 Ba2 P4 60.80(6) 5_656 6_556 yes
P11 Ba2 P14 100.65(6) 5_656 2_645 yes
P11 Ba2 P1 133.35(6) 5_656 7_655 yes
P11 Ba2 Cu5 126.81(5) 5_656 1_655 yes
P11 Ba2 P5 102.20(6) 5_656 1_655 yes
P11 Ba2 Cu8 94.59(5) 5_656 6_556 yes
P11 Ba2 Ba2 46.17(4) 5_656 5_756 yes
P11 Ba2 Ba3 135.16(5) 5_656 7_655 yes
P12 Ba2 Cu7 41.67(5) 5_656 7_655 yes
P12 Ba2 P11 95.09(6) 5_656 1_655 yes
P12 Ba2 P3 96.11(6) 5_656 2_645 yes
P12 Ba2 P6 38.85(6) 5_656 2_645 yes
P12 Ba2 P6 73.48(6) 5_656 . yes
P12 Ba2 P4 100.26(6) 5_656 5_656 yes
P12 Ba2 Cu6 133.50(6) 5_656 5_656 yes
P12 Ba2 P3 121.19(7) 5_656 . yes
P12 Ba2 Cu2 61.48(5) 5_656 2_645 yes
P12 Ba2 P2 35.51(6) 5_656 8_545 yes
P12 Ba2 P4 133.62(7) 5_656 6_556 yes
P12 Ba2 P14 61.54(6) 5_656 2_645 yes
P12 Ba2 P1 63.61(6) 5_656 7_655 yes
P12 Ba2 Cu5 61.32(5) 5_656 1_655 yes
P12 Ba2 P5 95.70(6) 5_656 1_655 yes
P12 Ba2 Cu8 101.97(5) 5_656 6_556 yes
P12 Ba2 Ba2 136.62(5) 5_656 5_756 yes
P12 Ba2 Ba3 43.83(5) 5_656 7_655 yes
Cu7 Ba2 P11 95.14(5) 7_655 1_655 yes
Cu7 Ba2 P3 135.41(6) 7_655 2_645 yes
Cu7 Ba2 P6 74.05(5) 7_655 2_645 yes
Cu7 Ba2 P6 38.57(5) 7_655 . yes
Cu7 Ba2 P4 122.15(6) 7_655 5_656 yes
Cu7 Ba2 Cu6 131.09(4) 7_655 5_656 yes
Cu7 Ba2 P3 97.50(5) 7_655 . yes
Cu7 Ba2 Cu2 97.14(4) 7_655 2_645 yes
Cu7 Ba2 P2 62.24(5) 7_655 8_545 yes
Cu7 Ba2 P4 94.13(5) 7_655 6_556 yes
Cu7 Ba2 P14 102.96(5) 7_655 2_645 yes
Cu7 Ba2 P1 36.75(5) 7_655 7_655 yes
Cu7 Ba2 Cu5 61.04(4) 7_655 1_655 yes
Cu7 Ba2 P5 59.66(5) 7_655 1_655 yes
Cu7 Ba2 Cu8 60.50(4) 7_655 6_556 yes
Cu7 Ba2 Ba2 134.13(4) 7_655 5_756 yes
Cu7 Ba2 Ba3 42.57(3) 7_655 7_655 yes
P11 Ba2 P3 104.13(6) 1_655 2_645 yes
P11 Ba2 P6 118.41(6) 1_655 2_645 yes
P11 Ba2 P6 118.96(6) 1_655 . yes
P11 Ba2 P4 137.67(6) 1_655 5_656 yes
P11 Ba2 Cu6 128.38(5) 1_655 5_656 yes
P11 Ba2 P3 136.70(6) 1_655 . yes
P11 Ba2 Cu2 61.37(5) 1_655 2_645 yes
P11 Ba2 P2 61.78(6) 1_655 8_545 yes
P11 Ba2 P4 104.05(6) 1_655 6_556 yes
P11 Ba2 P14 96.77(6) 1_655 2_645 yes
P11 Ba2 P1 61.00(6) 1_655 7_655 yes
P11 Ba2 Cu5 36.53(5) 1_655 1_655 yes
P11 Ba2 P5 62.84(6) 1_655 1_655 yes
P11 Ba2 Cu8 96.34(5) 1_655 6_556 yes
P11 Ba2 Ba2 44.22(4) 1_655 5_756 yes
P11 Ba2 Ba3 134.20(5) 1_655 7_655 yes
P3 Ba2 P6 61.39(6) 2_645 2_645 yes
P3 Ba2 P6 136.14(7) 2_645 . yes
P3 Ba2 P4 35.42(6) 2_645 5_656 yes
P3 Ba2 Cu6 61.46(5) 2_645 5_656 yes
P3 Ba2 P3 95.25(6) 2_645 . yes
P3 Ba2 Cu2 60.40(5) 2_645 2_645 yes
P3 Ba2 P2 92.22(6) 2_645 8_545 yes
P3 Ba2 P4 118.67(6) 2_645 6_556 yes
P3 Ba2 P14 35.86(6) 2_645 2_645 yes
P3 Ba2 P1 151.41(6) 2_645 7_655 yes
P3 Ba2 Cu5 118.56(5) 2_645 1_655 yes
P3 Ba2 P5 163.17(6) 2_645 1_655 yes
P3 Ba2 Cu8 151.28(6) 2_645 6_556 yes
P3 Ba2 Ba2 83.66(5) 2_645 5_756 yes
P3 Ba2 Ba3 100.32(5) 2_645 7_655 yes
P6 Ba2 P6 89.47(6) 2_645 . yes
P6 Ba2 P4 61.99(6) 2_645 5_656 yes
P6 Ba2 Cu6 98.19(5) 2_645 5_656 yes
P6 Ba2 P3 104.88(6) 2_645 . yes
P6 Ba2 Cu2 60.39(5) 2_645 2_645 yes
P6 Ba2 P2 59.79(6) 2_645 8_545 yes
P6 Ba2 P4 136.49(7) 2_645 6_556 yes
P6 Ba2 P14 34.99(6) 2_645 2_645 yes
P6 Ba2 P1 102.36(6) 2_645 7_655 yes
P6 Ba2 Cu5 94.45(5) 2_645 1_655 yes
P6 Ba2 P5 133.13(6) 2_645 1_655 yes
P6 Ba2 Cu8 124.79(5) 2_645 6_556 yes
P6 Ba2 Ba2 137.25(5) 2_645 5_756 yes
P6 Ba2 Ba3 46.34(5) 2_645 7_655 yes
P6 Ba2 P4 103.22(6) . 5_656 yes
P6 Ba2 Cu6 94.68(5) . 5_656 yes
P6 Ba2 P3 59.21(6) . . yes
P6 Ba2 Cu2 134.32(6) . 2_645 yes
P6 Ba2 P2 100.63(6) . 8_545 yes
P6 Ba2 P4 60.24(6) . 6_556 yes
P6 Ba2 P14 124.46(6) . 2_645 yes
P6 Ba2 P1 60.44(6) . 7_655 yes
P6 Ba2 Cu5 94.05(5) . 1_655 yes
P6 Ba2 P5 59.27(6) . 1_655 yes
P6 Ba2 Cu8 35.33(5) . 6_556 yes
P6 Ba2 Ba2 133.09(5) . 5_756 yes
P6 Ba2 Ba3 43.18(5) . 7_655 yes
P4 Ba2 Cu6 37.64(5) 5_656 5_656 yes
P4 Ba2 P3 62.85(6) 5_656 . yes
P4 Ba2 Cu2 92.26(5) 5_656 2_645 yes
P4 Ba2 P2 115.95(6) 5_656 8_545 yes
P4 Ba2 P4 93.30(6) 5_656 6_556 yes
P4 Ba2 P14 58.53(6) 5_656 2_645 yes
P4 Ba2 P1 158.89(6) 5_656 7_655 yes
P4 Ba2 Cu5 150.11(5) 5_656 1_655 yes
P4 Ba2 P5 151.64(6) 5_656 1_655 yes
P4 Ba2 Cu8 118.25(5) 5_656 6_556 yes
P4 Ba2 Ba2 103.68(5) 5_656 5_756 yes
P4 Ba2 Ba3 79.58(5) 5_656 7_655 yes
Cu6 Ba2 P3 36.62(5) 5_656 . yes
Cu6 Ba2 Cu2 121.22(4) 5_656 2_645 yes
Cu6 Ba2 P2 152.67(5) 5_656 8_545 yes
Cu6 Ba2 P4 58.21(5) 5_656 6_556 yes
Cu6 Ba2 P14 93.81(5) 5_656 2_645 yes
Cu6 Ba2 P1 147.12(5) 5_656 7_655 yes
Cu6 Ba2 Cu5 164.68(4) 5_656 1_655 yes
Cu6 Ba2 P5 116.87(5) 5_656 1_655 yes
Cu6 Ba2 Cu8 90.05(4) 5_656 6_556 yes
Cu6 Ba2 Ba2 84.16(3) 5_656 5_756 yes
Cu6 Ba2 Ba3 97.31(3) 5_656 7_655 yes
P3 Ba2 Cu2 155.08(5) . 2_645 yes
P3 Ba2 P2 156.41(6) . 8_545 yes
P3 Ba2 P4 33.94(6) . 6_556 yes
P3 Ba2 P14 120.12(6) . 2_645 yes
P3 Ba2 P1 112.29(6) . 7_655 yes
P3 Ba2 Cu5 146.08(5) . 1_655 yes
P3 Ba2 P5 88.83(6) . 1_655 yes
P3 Ba2 Cu8 56.27(5) . 6_556 yes
P3 Ba2 Ba2 101.93(5) . 5_756 yes
P3 Ba2 Ba3 77.37(5) . 7_655 yes
Cu2 Ba2 P2 35.64(5) 2_645 8_545 yes
Cu2 Ba2 P4 162.25(5) 2_645 6_556 yes
Cu2 Ba2 P14 36.31(5) 2_645 2_645 yes
Cu2 Ba2 P1 91.35(5) 2_645 7_655 yes
Cu2 Ba2 Cu5 58.71(3) 2_645 1_655 yes
Cu2 Ba2 P5 116.00(5) 2_645 1_655 yes
Cu2 Ba2 Cu8 148.31(4) 2_645 6_556 yes
Cu2 Ba2 Ba2 81.81(3) 2_645 5_756 yes
Cu2 Ba2 Ba3 100.51(3) 2_645 7_655 yes
P2 Ba2 P4 148.92(6) 8_545 6_556 yes
P2 Ba2 P14 58.87(6) 8_545 2_645 yes
P2 Ba2 P1 59.43(6) 8_545 7_655 yes
P2 Ba2 Cu5 35.63(5) 8_545 1_655 yes
P2 Ba2 P5 90.44(6) 8_545 1_655 yes
P2 Ba2 Cu8 115.37(5) 8_545 6_556 yes
P2 Ba2 Ba2 101.11(5) 8_545 5_756 yes
P2 Ba2 Ba3 79.29(4) 8_545 7_655 yes
P4 Ba2 P14 151.71(6) 6_556 2_645 yes
P4 Ba2 P1 89.51(6) 6_556 7_655 yes
P4 Ba2 Cu5 116.52(5) 6_556 1_655 yes
P4 Ba2 P5 59.07(6) 6_556 1_655 yes
P4 Ba2 Cu8 35.01(5) 6_556 6_556 yes
P4 Ba2 Ba2 80.50(5) 6_556 5_756 yes
P4 Ba2 Ba3 97.07(5) 6_556 7_655 yes
P14 Ba2 P1 117.58(6) 2_645 7_655 yes
P14 Ba2 Cu5 91.59(5) 2_645 1_655 yes
P14 Ba2 P5 149.20(6) 2_645 1_655 yes
P14 Ba2 Cu8 159.78(5) 2_645 6_556 yes
P14 Ba2 Ba2 102.35(5) 2_645 5_756 yes
P14 Ba2 Ba3 81.31(5) 2_645 7_655 yes
P1 Ba2 Cu5 34.98(4) 7_655 1_655 yes
P1 Ba2 P5 33.28(6) 7_655 1_655 yes
P1 Ba2 Cu8 57.13(5) 7_655 6_556 yes
P1 Ba2 Ba2 97.41(5) 7_655 5_756 yes
P1 Ba2 Ba3 79.32(4) 7_655 7_655 yes
Cu5 Ba2 P5 58.07(5) 1_655 1_655 yes
Cu5 Ba2 Cu8 89.82(4) 1_655 6_556 yes
Cu5 Ba2 Ba2 80.69(3) 1_655 5_756 yes
Cu5 Ba2 Ba3 97.67(3) 1_655 7_655 yes
P5 Ba2 Cu8 34.59(5) 1_655 6_556 yes
P5 Ba2 Ba2 79.52(4) 1_655 5_756 yes
P5 Ba2 Ba3 96.50(5) 1_655 7_655 yes
Cu8 Ba2 Ba2 97.79(3) 6_556 5_756 yes
Cu8 Ba2 Ba3 78.51(3) 6_556 7_655 yes
Ba2 Ba2 Ba3 175.99(3) 5_756 7_655 yes
P14 Ba3 P13 101.98(7) 7_655 . yes
P14 Ba3 Cu8 43.29(5) 7_655 3_554 yes
P14 Ba3 P13 124.37(7) 7_655 7_655 yes
P14 Ba3 Cu7 69.08(6) 7_655 . yes
P14 Ba3 P6 38.58(6) 7_655 7_655 yes
P14 Ba3 Cu3 101.64(6) 7_655 . yes
P14 Ba3 P15 125.94(7) 7_655 2_645 yes
P14 Ba3 P12 83.88(7) 7_655 3_554 yes
P14 Ba3 Cu3 158.04(6) 7_655 7_655 yes
P14 Ba3 P15 162.67(7) 7_655 8_445 yes
P14 Ba3 Cu2 39.84(5) 7_655 7_655 yes
P14 Ba3 P5 67.25(6) 7_655 8_545 yes
P14 Ba3 P2 65.12(6) 7_655 . yes
P14 Ba3 P6 75.41(7) 7_655 8_445 yes
P14 Ba3 Cu1 97.04(6) 7_655 . yes
P14 Ba3 P10 100.70(7) 7_655 . yes
P14 Ba3 P12 63.02(6) 7_655 4_554 yes
P14 Ba3 P1 101.22(7) 7_655 2_545 yes
P14 Ba3 P8 66.78(6) 7_655 7_655 yes
P14 Ba3 Cu1 120.73(6) 7_655 2_545 yes
P14 Ba3 P10 134.70(7) 7_655 2_545 yes
P14 Ba3 P9 130.42(6) 7_655 7_655 yes
P14 Ba3 Cu7 104.66(6) 7_655 2_545 yes
P14 Ba3 Ba3 141.42(5) 7_655 7_655 yes
P14 Ba3 Ba2 41.30(5) 7_655 7_655 yes
P13 Ba3 Cu8 128.34(6) . 3_554 yes
P13 Ba3 P13 38.81(7) . 7_655 yes
P13 Ba3 Cu7 123.63(6) . . yes
P13 Ba3 P6 98.40(7) . 7_655 yes
P13 Ba3 Cu3 40.85(5) . . yes
P13 Ba3 P15 72.49(7) . 2_645 yes
P13 Ba3 P12 160.96(7) . 3_554 yes
P13 Ba3 Cu3 72.55(6) . 7_655 yes
P13 Ba3 P15 85.60(7) . 8_445 yes
P13 Ba3 Cu2 65.39(6) . 7_655 yes
P13 Ba3 P5 98.96(7) . 8_545 yes
P13 Ba3 P2 38.76(6) . . yes
P13 Ba3 P6 161.02(7) . 8_445 yes
P13 Ba3 Cu1 63.27(5) . . yes
P13 Ba3 P10 97.63(7) . . yes
P13 Ba3 P12 62.98(6) . 4_554 yes
P13 Ba3 P1 101.62(7) . 2_545 yes
P13 Ba3 P8 65.53(6) . 7_655 yes
P13 Ba3 Cu1 132.81(6) . 2_545 yes
P13 Ba3 P10 120.61(7) . 2_545 yes
P13 Ba3 P9 101.99(6) . 7_655 yes
P13 Ba3 Cu7 132.62(6) . 2_545 yes
P13 Ba3 Ba3 41.77(5) . 7_655 yes
P13 Ba3 Ba2 140.76(6) . 7_655 yes
Cu8 Ba3 P13 165.26(6) 3_554 7_655 yes
Cu8 Ba3 Cu7 83.93(4) 3_554 . yes
Cu8 Ba3 P6 75.18(6) 3_554 7_655 yes
Cu8 Ba3 Cu3 100.24(4) 3_554 . yes
Cu8 Ba3 P15 97.40(6) 3_554 2_645 yes
Cu8 Ba3 P12 67.86(5) 3_554 3_554 yes
Cu8 Ba3 Cu3 154.54(5) 3_554 7_655 yes
Cu8 Ba3 P15 120.18(6) 3_554 8_445 yes
Cu8 Ba3 Cu2 66.38(4) 3_554 7_655 yes
Cu8 Ba3 P5 39.76(5) 3_554 8_545 yes
Cu8 Ba3 P2 102.32(5) 3_554 . yes
Cu8 Ba3 P6 38.89(5) 3_554 8_445 yes
Cu8 Ba3 Cu1 137.28(5) 3_554 . yes
Cu8 Ba3 P10 121.66(6) 3_554 . yes
Cu8 Ba3 P12 106.15(5) 3_554 4_554 yes
Cu8 Ba3 P1 63.77(5) 3_554 2_545 yes
Cu8 Ba3 P8 65.21(5) 3_554 7_655 yes
Cu8 Ba3 Cu1 97.87(4) 3_554 2_545 yes
Cu8 Ba3 P10 94.24(5) 3_554 2_545 yes
Cu8 Ba3 P9 129.45(5) 3_554 7_655 yes
Cu8 Ba3 Cu7 61.61(4) 3_554 2_545 yes
Cu8 Ba3 Ba3 140.03(4) 3_554 7_655 yes
Cu8 Ba3 Ba2 40.74(3) 3_554 7_655 yes
P13 Ba3 Cu7 99.08(6) 7_655 . yes
P13 Ba3 P6 97.79(7) 7_655 7_655 yes
P13 Ba3 Cu3 72.54(5) 7_655 . yes
P13 Ba3 P15 85.26(7) 7_655 2_645 yes
P13 Ba3 P12 123.43(7) 7_655 3_554 yes
P13 Ba3 Cu3 39.93(5) 7_655 7_655 yes
P13 Ba3 P15 70.92(7) 7_655 8_445 yes
P13 Ba3 Cu2 98.91(6) 7_655 7_655 yes
P13 Ba3 P5 134.81(7) 7_655 8_545 yes
P13 Ba3 P2 63.03(6) 7_655 . yes
P13 Ba3 P6 155.73(7) 7_655 8_445 yes
P13 Ba3 Cu1 38.31(5) 7_655 . yes
P13 Ba3 P10 63.69(6) 7_655 . yes
P13 Ba3 P12 63.21(6) 7_655 4_554 yes
P13 Ba3 P1 120.40(7) 7_655 2_545 yes
P13 Ba3 P8 103.98(6) 7_655 7_655 yes
P13 Ba3 Cu1 96.32(6) 7_655 2_545 yes
P13 Ba3 P10 99.72(6) 7_655 2_545 yes
P13 Ba3 P9 63.33(6) 7_655 7_655 yes
P13 Ba3 Cu7 130.77(6) 7_655 2_545 yes
P13 Ba3 Ba3 40.60(5) 7_655 7_655 yes
P13 Ba3 Ba2 139.71(5) 7_655 7_655 yes
Cu7 Ba3 P6 39.95(5) . 7_655 yes
Cu7 Ba3 Cu3 161.62(5) . . yes
Cu7 Ba3 P15 157.87(6) . 2_645 yes
Cu7 Ba3 P12 41.43(5) . 3_554 yes
Cu7 Ba3 Cu3 95.79(4) . 7_655 yes
Cu7 Ba3 P15 119.70(6) . 8_445 yes
Cu7 Ba3 Cu2 102.46(4) . 7_655 yes
Cu7 Ba3 P5 123.68(6) . 8_545 yes
Cu7 Ba3 P2 97.54(5) . . yes
Cu7 Ba3 P6 73.55(5) . 8_445 yes
Cu7 Ba3 Cu1 63.06(4) . . yes
Cu7 Ba3 P10 37.98(5) . . yes
Cu7 Ba3 P12 64.04(5) . 4_554 yes
Cu7 Ba3 P1 134.65(5) . 2_545 yes
Cu7 Ba3 P8 135.82(5) . 7_655 yes
Cu7 Ba3 Cu1 62.93(4) . 2_545 yes
Cu7 Ba3 P10 96.43(5) . 2_545 yes
Cu7 Ba3 P9 61.47(5) . 7_655 yes
Cu7 Ba3 Cu7 102.38(4) . 2_545 yes
Cu7 Ba3 Ba3 135.73(4) . 7_655 yes
Cu7 Ba3 Ba2 43.23(3) . 7_655 yes
P6 Ba3 Cu3 123.53(6) 7_655 . yes
P6 Ba3 P15 161.34(7) 7_655 2_645 yes
P6 Ba3 P12 74.76(6) 7_655 3_554 yes
P6 Ba3 Cu3 120.03(6) 7_655 7_655 yes
P6 Ba3 P15 156.51(7) 7_655 8_445 yes
P6 Ba3 Cu2 63.12(5) 7_655 7_655 yes
P6 Ba3 P5 105.78(7) 7_655 8_545 yes
P6 Ba3 P2 62.37(6) 7_655 . yes
P6 Ba3 P6 91.02(7) 7_655 8_445 yes
P6 Ba3 Cu1 62.11(5) 7_655 . yes
P6 Ba3 P10 62.95(6) 7_655 . yes
P6 Ba3 P12 37.28(6) 7_655 4_554 yes
P6 Ba3 P1 138.41(7) 7_655 2_545 yes
P6 Ba3 P8 99.28(6) 7_655 7_655 yes
P6 Ba3 Cu1 102.80(6) 7_655 2_545 yes
P6 Ba3 P10 135.19(6) 7_655 2_545 yes
P6 Ba3 P9 95.23(6) 7_655 7_655 yes
P6 Ba3 Cu7 126.46(6) 7_655 2_545 yes
P6 Ba3 Ba3 135.60(5) 7_655 7_655 yes
P6 Ba3 Ba2 46.01(5) 7_655 7_655 yes
Cu3 Ba3 P15 39.94(5) . 2_645 yes
Cu3 Ba3 P12 156.23(6) . 3_554 yes
Cu3 Ba3 Cu3 88.04(4) . 7_655 yes
Cu3 Ba3 P15 73.81(5) . 8_445 yes
Cu3 Ba3 Cu2 63.89(4) . 7_655 yes
Cu3 Ba3 P5 62.28(5) . 8_545 yes
Cu3 Ba3 P2 64.10(5) . . yes
Cu3 Ba3 P6 120.60(6) . 8_445 yes
Cu3 Ba3 Cu1 103.93(4) . . yes
Cu3 Ba3 P10 136.16(5) . . yes
Cu3 Ba3 P12 97.70(5) . 4_554 yes
Cu3 Ba3 P1 61.45(5) . 2_545 yes
Cu3 Ba3 P8 37.73(5) . 7_655 yes
Cu3 Ba3 Cu1 133.12(4) . 2_545 yes
Cu3 Ba3 P10 101.06(5) . 2_545 yes
Cu3 Ba3 P9 124.46(5) . 7_655 yes
Cu3 Ba3 Cu7 95.26(4) . 2_545 yes
Cu3 Ba3 Ba3 44.60(3) . 7_655 yes
Cu3 Ba3 Ba2 137.46(4) . 7_655 yes
P15 Ba3 P12 118.84(7) 2_645 3_554 yes
P15 Ba3 Cu3 73.59(5) 2_645 7_655 yes
P15 Ba3 P15 41.31(6) 2_645 8_445 yes
P15 Ba3 Cu2 98.23(5) 2_645 7_655 yes
P15 Ba3 P5 61.07(6) 2_645 8_545 yes
P15 Ba3 P2 103.69(6) 2_645 . yes
P15 Ba3 P6 93.58(6) 2_645 8_445 yes
P15 Ba3 Cu1 123.54(6) 2_645 . yes
P15 Ba3 P10 133.29(7) 2_645 . yes
P15 Ba3 P12 135.23(6) 2_645 4_554 yes
P15 Ba3 P1 35.16(6) 2_645 2_545 yes
P15 Ba3 P8 62.23(6) 2_645 7_655 yes
P15 Ba3 Cu1 95.10(5) 2_645 2_545 yes
P15 Ba3 P10 61.44(6) 2_645 2_545 yes
P15 Ba3 P9 102.52(6) 2_645 7_655 yes
P15 Ba3 Cu7 60.14(5) 2_645 2_545 yes
P15 Ba3 Ba3 44.67(5) 2_645 7_655 yes
P15 Ba3 Ba2 134.89(5) 2_645 7_655 yes
P12 Ba3 Cu3 95.20(5) 3_554 7_655 yes
P12 Ba3 P15 93.99(6) 3_554 8_445 yes
P12 Ba3 Cu2 123.56(6) 3_554 7_655 yes
P12 Ba3 P5 100.00(6) 3_554 8_545 yes
P12 Ba3 P2 136.99(7) 3_554 . yes
P12 Ba3 P6 37.97(6) 3_554 8_445 yes
P12 Ba3 Cu1 98.22(5) 3_554 . yes
P12 Ba3 P10 63.37(6) 3_554 . yes
P12 Ba3 P12 105.30(6) 3_554 4_554 yes
P12 Ba3 P1 94.86(6) 3_554 2_545 yes
P12 Ba3 P8 132.57(6) 3_554 7_655 yes
P12 Ba3 Cu1 36.93(5) 3_554 2_545 yes
P12 Ba3 P10 61.15(6) 3_554 2_545 yes
P12 Ba3 P9 61.79(6) 3_554 7_655 yes
P12 Ba3 Cu7 61.06(5) 3_554 2_545 yes
P12 Ba3 Ba3 134.68(5) 3_554 7_655 yes
P12 Ba3 Ba2 42.60(5) 3_554 7_655 yes
Cu3 Ba3 P15 39.20(5) 7_655 8_445 yes
Cu3 Ba3 Cu2 137.56(4) 7_655 7_655 yes
Cu3 Ba3 P5 134.07(6) 7_655 8_545 yes
Cu3 Ba3 P2 102.94(5) 7_655 . yes
Cu3 Ba3 P6 116.65(5) 7_655 8_445 yes
Cu3 Ba3 Cu1 61.29(4) 7_655 . yes
Cu3 Ba3 P10 60.10(5) 7_655 . yes
Cu3 Ba3 P12 96.40(5) 7_655 4_554 yes
Cu3 Ba3 P1 100.72(5) 7_655 2_545 yes
Cu3 Ba3 P8 125.73(5) 7_655 7_655 yes
Cu3 Ba3 Cu1 60.31(3) 7_655 2_545 yes
Cu3 Ba3 P10 60.42(5) 7_655 2_545 yes
Cu3 Ba3 P9 36.43(4) 7_655 7_655 yes
Cu3 Ba3 Cu7 93.87(4) 7_655 2_545 yes
Cu3 Ba3 Ba3 43.47(3) 7_655 7_655 yes
Cu3 Ba3 Ba2 134.32(4) 7_655 7_655 yes
P15 Ba3 Cu2 137.50(6) 8_445 7_655 yes
P15 Ba3 P5 96.35(6) 8_445 8_545 yes
P15 Ba3 P2 124.32(7) 8_445 . yes
P15 Ba3 P6 92.32(6) 8_445 8_445 yes
P15 Ba3 Cu1 100.28(5) 8_445 . yes
P15 Ba3 P10 93.61(6) 8_445 . yes
P15 Ba3 P12 133.64(6) 8_445 4_554 yes
P15 Ba3 P1 61.74(6) 8_445 2_545 yes
P15 Ba3 P8 103.39(6) 8_445 7_655 yes
P15 Ba3 Cu1 59.72(5) 8_445 2_545 yes
P15 Ba3 P10 35.02(6) 8_445 2_545 yes
P15 Ba3 P9 61.37(6) 8_445 7_655 yes
P15 Ba3 Cu7 59.94(5) 8_445 2_545 yes
P15 Ba3 Ba3 43.82(5) 8_445 7_655 yes
P15 Ba3 Ba2 133.62(5) 8_445 7_655 yes
Cu2 Ba3 P5 61.04(5) 7_655 8_545 yes
Cu2 Ba3 P2 37.26(5) 7_655 . yes
Cu2 Ba3 P6 105.24(5) 7_655 8_445 yes
Cu2 Ba3 Cu1 93.72(4) 7_655 . yes
Cu2 Ba3 P10 119.37(5) 7_655 . yes
Cu2 Ba3 P12 59.82(5) 7_655 4_554 yes
Cu2 Ba3 P1 93.12(5) 7_655 2_545 yes
Cu2 Ba3 P8 37.32(5) 7_655 7_655 yes
Cu2 Ba3 Cu1 160.49(4) 7_655 2_545 yes
Cu2 Ba3 P10 150.91(5) 7_655 2_545 yes
Cu2 Ba3 P9 151.04(5) 7_655 7_655 yes
Cu2 Ba3 Cu7 118.50(4) 7_655 2_545 yes
Cu2 Ba3 Ba3 101.72(3) 7_655 7_655 yes
Cu2 Ba3 Ba2 80.98(3) 7_655 7_655 yes
P5 Ba3 P2 94.76(6) 8_545 . yes
P5 Ba3 P6 62.47(6) 8_545 8_445 yes
P5 Ba3 Cu1 154.32(6) 8_545 . yes
P5 Ba3 P10 161.23(7) 8_545 . yes
P5 Ba3 P12 120.30(6) 8_545 4_554 yes
P5 Ba3 P1 35.30(6) 8_545 2_545 yes
P5 Ba3 P8 35.15(6) 8_545 7_655 yes
P5 Ba3 Cu1 114.67(5) 8_545 2_545 yes
P5 Ba3 P10 90.08(6) 8_545 2_545 yes
P5 Ba3 P9 147.68(6) 8_545 7_655 yes
P5 Ba3 Cu7 58.27(5) 8_545 2_545 yes
P5 Ba3 Ba3 100.46(5) 8_545 7_655 yes
P5 Ba3 Ba2 80.46(5) 8_545 7_655 yes
P2 Ba3 P6 139.93(7) . 8_445 yes
P2 Ba3 Cu1 59.66(5) . . yes
P2 Ba3 P10 92.68(6) . . yes
P2 Ba3 P12 34.77(6) . 4_554 yes
P2 Ba3 P1 118.95(6) . 2_545 yes
P2 Ba3 P8 62.13(6) . 7_655 yes
P2 Ba3 Cu1 150.19(5) . 2_545 yes
P2 Ba3 P10 159.32(6) . 2_545 yes
P2 Ba3 P9 116.91(6) . 7_655 yes
P2 Ba3 Cu7 152.43(5) . 2_545 yes
P2 Ba3 Ba3 80.51(5) . 7_655 yes
P2 Ba3 Ba2 102.01(5) . 7_655 yes
P6 Ba3 Cu1 135.48(6) 8_445 . yes
P6 Ba3 P10 101.34(6) 8_445 . yes
P6 Ba3 P12 128.28(6) 8_445 4_554 yes
P6 Ba3 P1 61.27(6) 8_445 2_545 yes
P6 Ba3 P8 96.79(6) 8_445 7_655 yes
P6 Ba3 Cu1 59.57(5) 8_445 2_545 yes
P6 Ba3 P10 59.29(6) 8_445 2_545 yes
P6 Ba3 P9 93.46(6) 8_445 7_655 yes
P6 Ba3 Cu7 35.44(5) 8_445 2_545 yes
P6 Ba3 Ba3 133.13(5) 8_445 7_655 yes
P6 Ba3 Ba2 45.07(5) 8_445 7_655 yes
Cu1 Ba3 P10 35.91(5) . . yes
Cu1 Ba3 P12 36.30(5) . 4_554 yes
Cu1 Ba3 P1 158.54(5) . 2_545 yes
Cu1 Ba3 P8 120.83(5) . 7_655 yes
Cu1 Ba3 Cu1 90.69(4) . 2_545 yes
Cu1 Ba3 P10 114.64(5) . 2_545 yes
Cu1 Ba3 P9 57.91(5) . 7_655 yes
Cu1 Ba3 Cu7 147.41(4) . 2_545 yes
Cu1 Ba3 Ba3 78.89(3) . 7_655 yes
Cu1 Ba3 Ba2 101.41(3) . 7_655 yes
P10 Ba3 P12 60.83(6) . 4_554 yes
P10 Ba3 P1 146.97(6) . 2_545 yes
P10 Ba3 P8 154.56(6) . 7_655 yes
P10 Ba3 Cu1 57.87(5) . 2_545 yes
P10 Ba3 P10 89.00(6) . 2_545 yes
P10 Ba3 P9 33.34(5) . 7_655 yes
P10 Ba3 Cu7 114.72(5) . 2_545 yes
P10 Ba3 Ba3 97.75(5) . 7_655 yes
P10 Ba3 Ba2 81.15(5) . 7_655 yes
P12 Ba3 P1 152.18(6) 4_554 2_545 yes
P12 Ba3 P8 93.89(6) 4_554 7_655 yes
P12 Ba3 Cu1 118.01(5) 4_554 2_545 yes
P12 Ba3 P10 149.26(6) 4_554 2_545 yes
P12 Ba3 P9 91.25(6) 4_554 7_655 yes
P12 Ba3 Cu7 163.70(5) 4_554 2_545 yes
P12 Ba3 Ba3 98.39(5) 4_554 7_655 yes
P12 Ba3 Ba2 83.28(4) 4_554 7_655 yes
P1 Ba3 P8 58.30(6) 2_545 7_655 yes
P1 Ba3 Cu1 89.60(5) 2_545 2_545 yes
P1 Ba3 P10 58.09(6) 2_545 2_545 yes
P1 Ba3 P9 115.42(6) 2_545 7_655 yes
P1 Ba3 Cu7 35.06(5) 2_545 2_545 yes
P1 Ba3 Ba3 79.81(5) 2_545 7_655 yes
P1 Ba3 Ba2 99.74(5) 2_545 7_655 yes
P8 Ba3 Cu1 147.53(5) 7_655 2_545 yes
P8 Ba3 P10 115.74(6) 7_655 2_545 yes
P8 Ba3 P9 162.04(6) 7_655 7_655 yes
P8 Ba3 Cu7 90.32(5) 7_655 2_545 yes
P8 Ba3 Ba3 82.34(4) 7_655 7_655 yes
P8 Ba3 Ba2 99.75(4) 7_655 7_655 yes
Cu1 Ba3 P10 34.49(5) 2_545 2_545 yes
Cu1 Ba3 P9 34.96(4) 2_545 7_655 yes
Cu1 Ba3 Cu7 57.36(3) 2_545 2_545 yes
Cu1 Ba3 Ba3 97.77(3) 2_545 7_655 yes
Cu1 Ba3 Ba2 79.52(3) 2_545 7_655 yes
P10 Ba3 P9 58.04(5) 2_545 7_655 yes
P10 Ba3 Cu7 34.49(4) 2_545 2_545 yes
P10 Ba3 Ba3 78.84(4) 2_545 7_655 yes
P10 Ba3 Ba2 98.62(4) 2_545 7_655 yes
P9 Ba3 Cu7 89.52(5) 7_655 2_545 yes
P9 Ba3 Ba3 79.90(4) 7_655 7_655 yes
P9 Ba3 Ba2 97.94(4) 7_655 7_655 yes
Cu7 Ba3 Ba3 97.77(3) 2_545 7_655 yes
Cu7 Ba3 Ba2 80.49(3) 2_545 7_655 yes
Ba3 Ba3 Ba2 177.27(3) 7_655 7_655 yes
P10 Cu1 P12 110.03(11) . 4_554 yes
P10 Cu1 P9 111.18(10) . 8_455 yes
P10 Cu1 P13 107.91(11) . 7_655 yes
P10 Cu1 Eu1 176.70(9) . 2_555 yes
P10 Cu1 P2 124.73(9) . . yes
P10 Cu1 Ba1 71.25(7) . . yes
P10 Cu1 Ba3 72.28(7) . . yes
P10 Cu1 Ba3 75.68(8) . 2_555 yes
P12 Cu1 P9 110.58(10) 4_554 8_455 yes
P12 Cu1 P13 106.47(11) 4_554 7_655 yes
P12 Cu1 Eu1 71.02(7) 4_554 2_555 yes
P12 Cu1 P2 35.42(8) 4_554 . yes
P12 Cu1 Ba1 175.18(9) 4_554 . yes
P12 Cu1 Ba3 72.72(7) 4_554 . yes
P12 Cu1 Ba3 63.94(7) 4_554 2_555 yes
P9 Cu1 P13 110.53(10) 8_455 7_655 yes
P9 Cu1 Eu1 70.93(7) 8_455 2_555 yes
P9 Cu1 P2 120.79(9) 8_455 . yes
P9 Cu1 Ba1 64.86(7) 8_455 . yes
P9 Cu1 Ba3 173.20(8) 8_455 . yes
P9 Cu1 Ba3 75.57(7) 8_455 2_555 yes
P13 Cu1 Eu1 68.81(8) 7_655 2_555 yes
P13 Cu1 P2 71.21(8) 7_655 . yes
P13 Cu1 Ba1 77.17(8) 7_655 . yes
P13 Cu1 Ba3 62.67(7) 7_655 . yes
P13 Cu1 Ba3 170.32(9) 7_655 2_555 yes
Eu1 Cu1 P2 54.28(5) 2_555 . yes
Eu1 Cu1 Ba1 107.97(5) 2_555 . yes
Eu1 Cu1 Ba3 105.36(4) 2_555 . yes
Eu1 Cu1 Ba3 107.48(4) 2_555 2_555 yes
P2 Cu1 Ba1 147.71(6) . . yes
P2 Cu1 Ba3 58.28(5) . . yes
P2 Cu1 Ba3 99.28(6) . 2_555 yes
Ba1 Cu1 Ba3 111.98(4) . . yes
Ba1 Cu1 Ba3 112.48(4) . 2_555 yes
Ba3 Cu1 Ba3 111.16(4) . 2_555 yes
P2 Cu2 P14 106.36(10) 7_655 . yes
P2 Cu2 P8 109.99(10) 7_655 . yes
P2 Cu2 P7 107.31(10) 7_655 . yes
P2 Cu2 Eu2 178.67(9) 7_655 . yes
P2 Cu2 Ba3 71.98(7) 7_655 7_655 yes
P2 Cu2 P5 124.60(9) 7_655 2_545 yes
P2 Cu2 Ba1 74.03(7) 7_655 . yes
P2 Cu2 Ba2 72.52(7) 7_655 2_655 yes
P14 Cu2 P8 112.28(10) . . yes
P14 Cu2 P7 111.21(10) . . yes
P14 Cu2 Eu2 72.78(7) . . yes
P14 Cu2 Ba3 63.77(7) . 7_655 yes
P14 Cu2 P5 75.84(8) . 2_545 yes
P14 Cu2 Ba1 174.80(9) . . yes
P14 Cu2 Ba2 73.73(7) . 2_655 yes
P8 Cu2 P7 109.53(10) . . yes
P8 Cu2 Eu2 71.32(7) . . yes
P8 Cu2 Ba3 76.14(7) . 7_655 yes
P8 Cu2 P5 36.49(7) . 2_545 yes
P8 Cu2 Ba1 63.10(7) . . yes
P8 Cu2 Ba2 171.72(8) . 2_655 yes
P7 Cu2 Eu2 72.23(7) . . yes
P7 Cu2 Ba3 173.92(9) . 7_655 yes
P7 Cu2 P5 123.69(9) . 2_545 yes
P7 Cu2 Ba1 73.31(7) . . yes
P7 Cu2 Ba2 62.37(7) . 2_655 yes
Eu2 Cu2 Ba3 108.34(4) . 7_655 yes
Eu2 Cu2 P5 56.32(5) . 2_545 yes
Eu2 Cu2 Ba1 106.92(4) . . yes
Eu2 Cu2 Ba2 106.21(4) . 2_655 yes
Ba3 Cu2 P5 59.54(5) 7_655 2_545 yes
Ba3 Cu2 Ba1 111.88(4) 7_655 . yes
Ba3 Cu2 Ba2 112.03(4) 7_655 2_655 yes
P5 Cu2 Ba1 99.59(6) 2_545 . yes
P5 Cu2 Ba2 148.54(6) 2_545 2_655 yes
Ba1 Cu2 Ba2 111.12(4) . 2_655 yes
P8 Cu3 P13 109.26(10) 7_655 . yes
P8 Cu3 P15 105.28(10) 7_655 2_645 yes
P8 Cu3 P9 108.18(10) 7_655 . yes
P8 Cu3 Ba3 78.45(7) 7_655 . yes
P8 Cu3 Ba3 170.36(8) 7_655 7_655 yes
P8 Cu3 Ba1 65.66(7) 7_655 7_655 yes
P8 Cu3 P5 36.27(7) 7_655 8_545 yes
P8 Cu3 P10 125.36(9) 7_655 7_655 yes
P8 Cu3 Ba1 64.08(7) 7_655 8_545 yes
P13 Cu3 P15 115.87(11) . 2_645 yes
P13 Cu3 P9 109.95(10) . . yes
P13 Cu3 Ba3 65.94(7) . . yes
P13 Cu3 Ba3 66.54(7) . 7_655 yes
P13 Cu3 Ba1 80.01(8) . 7_655 yes
P13 Cu3 P5 119.64(9) . 8_545 yes
P13 Cu3 P10 74.27(8) . 7_655 yes
P13 Cu3 Ba1 168.72(9) . 8_545 yes
P15 Cu3 P9 107.98(10) 2_645 . yes
P15 Cu3 Ba3 70.53(7) 2_645 . yes
P15 Cu3 Ba3 70.47(7) 2_645 7_655 yes
P15 Cu3 Ba1 164.04(8) 2_645 7_655 yes
P15 Cu3 P5 69.64(8) 2_645 8_545 yes
P15 Cu3 P10 122.34(9) 2_645 7_655 yes
P15 Cu3 Ba1 75.27(7) 2_645 8_545 yes
P9 Cu3 Ba3 173.29(8) . . yes
P9 Cu3 Ba3 81.46(7) . 7_655 yes
P9 Cu3 Ba1 65.22(7) . 7_655 yes
P9 Cu3 P5 125.67(9) . 8_545 yes
P9 Cu3 P10 35.90(7) . 7_655 yes
P9 Cu3 Ba1 65.94(7) . 8_545 yes
Ba3 Cu3 Ba3 91.93(4) . 7_655 yes
Ba3 Cu3 Ba1 117.93(4) . 7_655 yes
Ba3 Cu3 P5 60.39(5) . 8_545 yes
Ba3 Cu3 P10 139.09(6) . 7_655 yes
Ba3 Cu3 Ba1 119.13(4) . 8_545 yes
Ba3 Cu3 Ba1 120.49(4) 7_655 7_655 yes
Ba3 Cu3 P5 137.16(6) 7_655 8_545 yes
Ba3 Cu3 P10 62.83(5) 7_655 7_655 yes
Ba3 Cu3 Ba1 121.49(4) 7_655 8_545 yes
Ba1 Cu3 P5 101.89(6) 7_655 8_545 yes
Ba1 Cu3 P10 61.39(5) 7_655 7_655 yes
Ba1 Cu3 Ba1 88.80(4) 7_655 8_545 yes
P5 Cu3 P10 157.67(7) 8_545 7_655 yes
P5 Cu3 Ba1 61.06(5) 8_545 8_545 yes
P10 Cu3 Ba1 101.73(6) 7_655 8_545 yes
P11 Cu4 P5 110.36(10) . . yes
P11 Cu4 P3 105.29(10) . 6_456 yes
P11 Cu4 P7 123.30(10) . 6_456 yes
P11 Cu4 Ba2 71.67(7) . 5_656 yes
P11 Cu4 Ba2 73.81(7) . 1_455 yes
P11 Cu4 Eu2 168.22(8) . 2_555 yes
P11 Cu4 P1 74.41(8) . 7_555 yes
P11 Cu4 Ba1 66.63(7) . . yes
P5 Cu4 P3 104.69(10) . 6_456 yes
P5 Cu4 P7 107.28(10) . 6_456 yes
P5 Cu4 Ba2 177.63(9) . 5_656 yes
P5 Cu4 Ba2 85.03(8) . 1_455 yes
P5 Cu4 Eu2 65.84(7) . 2_555 yes
P5 Cu4 P1 36.75(8) . 7_555 yes
P5 Cu4 Ba1 68.93(7) . . yes
P3 Cu4 P7 104.26(10) 6_456 6_456 yes
P3 Cu4 Ba2 75.68(7) 6_456 5_656 yes
P3 Cu4 Ba2 169.68(9) 6_456 1_455 yes
P3 Cu4 Eu2 66.36(7) 6_456 2_555 yes
P3 Cu4 P1 122.56(9) 6_456 7_555 yes
P3 Cu4 Ba1 68.43(7) 6_456 . yes
P7 Cu4 Ba2 70.39(7) 6_456 5_656 yes
P7 Cu4 Ba2 68.93(7) 6_456 1_455 yes
P7 Cu4 Eu2 67.99(7) 6_456 2_555 yes
P7 Cu4 P1 124.03(9) 6_456 7_555 yes
P7 Cu4 Ba1 169.67(8) 6_456 . yes
Ba2 Cu4 Ba2 94.46(4) 5_656 1_455 yes
Ba2 Cu4 Eu2 112.43(5) 5_656 2_555 yes
Ba2 Cu4 P1 144.92(6) 5_656 7_555 yes
Ba2 Cu4 Ba1 113.28(5) 5_656 . yes
Ba2 Cu4 Eu2 115.96(5) 1_455 2_555 yes
Ba2 Cu4 P1 67.42(5) 1_455 7_555 yes
Ba2 Cu4 Ba1 119.31(5) 1_455 . yes
Eu2 Cu4 P1 102.58(6) 2_555 7_555 yes
Eu2 Cu4 Ba1 101.93(4) 2_555 . yes
P1 Cu4 Ba1 58.94(5) 7_555 . yes
P1 Cu5 P2 107.78(10) 7_555 8_445 yes
P1 Cu5 P11 106.77(10) 7_555 . yes
P1 Cu5 P9 103.88(10) 7_555 7_655 yes
P1 Cu5 Eu1 68.61(7) 7_555 . yes
P1 Cu5 Ba1 171.87(9) 7_555 2_545 yes
P1 Cu5 Ba1 76.66(7) 7_555 . yes
P1 Cu5 Ba2 72.00(7) 7_555 1_455 yes
P2 Cu5 P11 105.33(10) 8_445 . yes
P2 Cu5 P9 108.02(10) 8_445 7_655 yes
P2 Cu5 Eu1 65.76(7) 8_445 . yes
P2 Cu5 Ba1 79.91(7) 8_445 2_545 yes
P2 Cu5 Ba1 175.10(9) 8_445 . yes
P2 Cu5 Ba2 68.71(7) 8_445 1_455 yes
P11 Cu5 P9 124.23(10) . 7_655 yes
P11 Cu5 Eu1 166.60(8) . . yes
P11 Cu5 Ba1 72.90(7) . 2_545 yes
P11 Cu5 Ba1 74.85(7) . . yes
P11 Cu5 Ba2 62.76(7) . 1_455 yes
P9 Cu5 Eu1 69.05(7) 7_655 . yes
P9 Cu5 Ba1 70.60(7) 7_655 2_545 yes
P9 Cu5 Ba1 68.44(7) 7_655 . yes
P9 Cu5 Ba2 172.99(8) 7_655 1_455 yes
Eu1 Cu5 Ba1 113.53(5) . 2_545 yes
Eu1 Cu5 Ba1 114.93(5) . . yes
Eu1 Cu5 Ba2 103.99(4) . 1_455 yes
Ba1 Cu5 Ba1 95.56(4) 2_545 . yes
Ba1 Cu5 Ba2 114.09(4) 2_545 1_455 yes
Ba1 Cu5 Ba2 115.20(4) . 1_455 yes
P11 Cu6 P3 105.94(10) . 5_656 yes
P11 Cu6 P4 106.66(10) . . yes
P11 Cu6 P8 123.71(10) . . yes
P11 Cu6 Eu2 168.12(8) . . yes
P11 Cu6 Ba1 73.86(7) . 2_545 yes
P11 Cu6 Ba1 75.64(7) . . yes
P11 Cu6 P4 71.30(8) . 2_545 yes
P11 Cu6 Ba2 63.71(7) . 5_656 yes
P3 Cu6 P4 109.32(10) 5_656 . yes
P3 Cu6 P8 105.59(10) 5_656 . yes
P3 Cu6 Eu2 67.89(7) 5_656 . yes
P3 Cu6 Ba1 77.91(8) 5_656 2_545 yes
P3 Cu6 Ba1 173.56(9) 5_656 . yes
P3 Cu6 P4 35.21(8) 5_656 2_545 yes
P3 Cu6 Ba2 72.27(7) 5_656 5_656 yes
P4 Cu6 P8 105.13(10) . . yes
P4 Cu6 Eu2 67.59(7) . . yes
P4 Cu6 Ba1 171.95(9) . 2_545 yes
P4 Cu6 Ba1 75.80(7) . . yes
P4 Cu6 P4 125.73(9) . 2_545 yes
P4 Cu6 Ba2 69.33(7) . 5_656 yes
P8 Cu6 Eu2 68.17(7) . . yes
P8 Cu6 Ba1 68.81(7) . 2_545 yes
P8 Cu6 Ba1 68.83(7) . . yes
P8 Cu6 P4 121.01(9) . 2_545 yes
P8 Cu6 Ba2 172.35(8) . 5_656 yes
Eu2 Cu6 Ba1 113.36(4) . 2_545 yes
Eu2 Cu6 Ba1 111.67(4) . . yes
Eu2 Cu6 P4 103.10(6) . 2_545 yes
Eu2 Cu6 Ba2 104.43(4) . 5_656 yes
Ba1 Cu6 Ba1 96.75(4) 2_545 . yes
Ba1 Cu6 P4 62.24(5) 2_545 2_545 yes
Ba1 Cu6 Ba2 117.20(4) 2_545 5_656 yes
Ba1 Cu6 P4 144.58(6) . 2_545 yes
Ba1 Cu6 Ba2 113.69(4) . 5_656 yes
P4 Cu6 Ba2 61.55(5) 2_545 5_656 yes
P6 Cu7 P1 107.44(11) 7_655 . yes
P6 Cu7 P10 106.53(11) 7_655 . yes
P6 Cu7 P12 123.22(11) 7_655 3_554 yes
P6 Cu7 Eu1 169.00(9) 7_655 . yes
P6 Cu7 Ba3 70.72(8) 7_655 . yes
P6 Cu7 Ba2 74.52(8) 7_655 7_655 yes
P6 Cu7 Ba3 64.36(7) 7_655 2_555 yes
P1 Cu7 P10 105.97(10) . . yes
P1 Cu7 P12 107.43(10) . 3_554 yes
P1 Cu7 Eu1 67.80(7) . . yes
P1 Cu7 Ba3 175.48(9) . . yes
P1 Cu7 Ba2 81.30(8) . 7_655 yes
P1 Cu7 Ba3 67.50(7) . 2_555 yes
P10 Cu7 P12 105.10(10) . 3_554 yes
P10 Cu7 Eu1 66.70(7) . . yes
P10 Cu7 Ba3 78.56(8) . . yes
P10 Cu7 Ba2 171.64(9) . 7_655 yes
P10 Cu7 Ba3 71.82(7) . 2_555 yes
P12 Cu7 Eu1 67.69(7) 3_554 . yes
P12 Cu7 Ba3 71.00(7) 3_554 . yes
P12 Cu7 Ba2 68.22(7) 3_554 7_655 yes
P12 Cu7 Ba3 172.37(8) 3_554 2_555 yes
Eu1 Cu7 Ba3 114.75(5) . . yes
Eu1 Cu7 Ba2 113.51(5) . 7_655 yes
Eu1 Cu7 Ba3 104.77(4) . 2_555 yes
Ba3 Cu7 Ba2 94.20(4) . 7_655 yes
Ba3 Cu7 Ba3 114.49(4) . 2_555 yes
Ba2 Cu7 Ba3 115.45(4) 7_655 2_555 yes
P6 Cu8 P4 104.69(11) 6_456 . yes
P6 Cu8 P5 105.83(11) 6_456 6_556 yes
P6 Cu8 P14 125.88(11) 6_456 5_656 yes
P6 Cu8 Ba3 78.21(8) 6_456 3_555 yes
P6 Cu8 Ba2 75.85(8) 6_456 5_656 yes
P6 Cu8 Eu2 165.20(9) 6_456 . yes
P6 Cu8 P3 70.95(8) 6_456 6_456 yes
P6 Cu8 Ba2 63.71(7) 6_456 6_456 yes
P4 Cu8 P5 107.60(11) . 6_556 yes
P4 Cu8 P14 106.53(10) . 5_656 yes
P4 Cu8 Ba3 174.20(9) . 3_555 yes
P4 Cu8 Ba2 77.41(8) . 5_656 yes
P4 Cu8 Eu2 67.39(7) . . yes
P4 Cu8 P3 34.84(8) . 6_456 yes
P4 Cu8 Ba2 66.92(7) . 6_456 yes
P5 Cu8 P14 105.28(10) 6_556 5_656 yes
P5 Cu8 Ba3 76.04(8) 6_556 3_555 yes
P5 Cu8 Ba2 173.81(9) 6_556 5_656 yes
P5 Cu8 Eu2 66.76(7) 6_556 . yes
P5 Cu8 P3 125.13(9) 6_556 6_456 yes
P5 Cu8 Ba2 71.21(7) 6_556 6_456 yes
P14 Cu8 Ba3 67.90(7) 5_656 3_555 yes
P14 Cu8 Ba2 69.39(7) 5_656 5_656 yes
P14 Cu8 Eu2 68.92(7) 5_656 . yes
P14 Cu8 P3 120.80(9) 5_656 6_456 yes
P14 Cu8 Ba2 170.26(8) 5_656 6_456 yes
Ba3 Cu8 Ba2 98.67(5) 3_555 5_656 yes
Ba3 Cu8 Eu2 110.88(5) 3_555 . yes
Ba3 Cu8 P3 146.23(7) 3_555 6_456 yes
Ba3 Cu8 Ba2 118.82(5) 3_555 6_456 yes
Ba2 Cu8 Eu2 112.96(5) 5_656 . yes
Ba2 Cu8 P3 61.06(5) 5_656 6_456 yes
Ba2 Cu8 Ba2 114.57(5) 5_656 6_456 yes
Eu2 Cu8 P3 102.22(6) . 6_456 yes
Eu2 Cu8 Ba2 101.50(4) . 6_456 yes
P3 Cu8 Ba2 58.25(5) 6_456 6_456 yes
P15 P1 P5 107.61(14) 1_455 7_555 yes
P15 P1 Cu5 111.02(13) 1_455 7_555 yes
P15 P1 Cu7 111.58(13) 1_455 . yes
P15 P1 Eu1 72.66(10) 1_455 . yes
P15 P1 P10 37.45(9) 1_455 7_555 yes
P15 P1 Cu4 132.81(12) 1_455 7_555 yes
P15 P1 Ba1 76.50(10) 1_455 7_555 yes
P15 P1 P8 74.79(10) 1_455 8_455 yes
P15 P1 P9 72.67(10) 1_455 1_455 yes
P15 P1 Ba3 65.24(9) 1_455 2_555 yes
P15 P1 Ba2 173.46(12) 1_455 7_655 yes
P5 P1 Cu5 112.36(13) 7_555 7_555 yes
P5 P1 Cu7 107.63(13) 7_555 . yes
P5 P1 Eu1 177.73(13) 7_555 . yes
P5 P1 P10 125.97(12) 7_555 7_555 yes
P5 P1 Cu4 39.59(8) 7_555 7_555 yes
P5 P1 Ba1 73.21(10) 7_555 7_555 yes
P5 P1 P8 34.46(9) 7_555 8_455 yes
P5 P1 P9 126.44(12) 7_555 1_455 yes
P5 P1 Ba3 67.51(9) 7_555 2_555 yes
P5 P1 Ba2 74.67(10) 7_555 7_655 yes
Cu5 P1 Cu7 106.65(11) 7_555 . yes
Cu5 P1 Eu1 69.41(7) 7_555 . yes
Cu5 P1 P10 73.62(8) 7_555 7_555 yes
Cu5 P1 Cu4 73.93(8) 7_555 7_555 yes
Cu5 P1 Ba1 65.05(7) 7_555 7_555 yes
Cu5 P1 P8 116.20(10) 7_555 8_455 yes
Cu5 P1 P9 38.34(6) 7_555 1_455 yes
Cu5 P1 Ba3 175.50(11) 7_555 2_555 yes
Cu5 P1 Ba2 73.02(7) 7_555 7_655 yes
Cu7 P1 Eu1 70.31(7) . . yes
Cu7 P1 P10 122.29(11) . 7_555 yes
Cu7 P1 Cu4 111.29(10) . 7_555 yes
Cu7 P1 Ba1 170.61(11) . 7_555 yes
Cu7 P1 P8 130.92(11) . 8_455 yes
Cu7 P1 P9 122.24(10) . 1_455 yes
Cu7 P1 Ba3 77.44(8) . 2_555 yes
Cu7 P1 Ba2 61.96(7) . 7_655 yes
Eu1 P1 P10 55.61(6) . 7_555 yes
Eu1 P1 Cu4 141.71(9) . 7_555 yes
Eu1 P1 Ba1 108.99(7) . 7_555 yes
Eu1 P1 P8 146.44(9) . 8_455 yes
Eu1 P1 P9 55.83(6) . 1_455 yes
Eu1 P1 Ba3 110.85(7) . 2_555 yes
Eu1 P1 Ba2 104.81(7) . 7_655 yes
P10 P1 Cu4 123.01(9) 7_555 7_555 yes
P10 P1 Ba1 61.03(6) 7_555 7_555 yes
P10 P1 P8 92.89(8) 7_555 8_455 yes
P10 P1 P9 35.31(6) 7_555 1_455 yes
P10 P1 Ba3 102.69(8) 7_555 2_555 yes
P10 P1 Ba2 145.80(9) 7_555 7_655 yes
Cu4 P1 Ba1 63.10(5) 7_555 7_555 yes
Cu4 P1 P8 62.56(6) 7_555 8_455 yes
Cu4 P1 P9 99.91(8) 7_555 1_455 yes
Cu4 P1 Ba3 106.58(7) 7_555 2_555 yes
Cu4 P1 Ba2 52.69(4) 7_555 7_655 yes
Ba1 P1 P8 54.65(6) 7_555 8_455 yes
Ba1 P1 P9 54.37(6) 7_555 1_455 yes
Ba1 P1 Ba3 111.02(7) 7_555 2_555 yes
Ba1 P1 Ba2 110.03(7) 7_555 7_655 yes
P8 P1 P9 106.36(8) 8_455 1_455 yes
P8 P1 Ba3 60.93(6) 8_455 2_555 yes
P8 P1 Ba2 108.41(8) 8_455 7_655 yes
P9 P1 Ba3 137.85(8) 1_455 2_555 yes
P9 P1 Ba2 111.16(8) 1_455 7_655 yes
Ba3 P1 Ba2 110.96(7) 2_555 7_655 yes
P12 P2 Cu2 109.15(13) 4_554 7_655 yes
P12 P2 P13 110.84(14) 4_554 . yes
P12 P2 Cu5 111.06(13) 4_554 8_555 yes
P12 P2 Eu1 73.32(10) 4_554 2_555 yes
P12 P2 Ba3 76.97(10) 4_554 . yes
P12 P2 Cu1 37.87(8) 4_554 . yes
P12 P2 P6 37.56(9) 4_554 7_655 yes
P12 P2 P13 75.46(10) 4_554 7_655 yes
P12 P2 P14 72.69(10) 4_554 7_655 yes
P12 P2 Ba2 64.05(9) 4_554 8_455 yes
P12 P2 Ba1 172.36(12) 4_554 7_655 yes
Cu2 P2 P13 108.07(13) 7_655 . yes
Cu2 P2 Cu5 107.82(11) 7_655 8_555 yes
Cu2 P2 Eu1 177.46(12) 7_655 2_555 yes
Cu2 P2 Ba3 70.76(7) 7_655 . yes
Cu2 P2 Cu1 126.22(10) 7_655 . yes
Cu2 P2 P6 72.40(8) 7_655 7_655 yes
Cu2 P2 P13 123.94(11) 7_655 7_655 yes
Cu2 P2 P14 37.41(7) 7_655 7_655 yes
Cu2 P2 Ba2 71.84(7) 7_655 8_455 yes
Cu2 P2 Ba1 70.47(7) 7_655 7_655 yes
P13 P2 Cu5 109.80(12) . 8_555 yes
P13 P2 Eu1 70.18(9) . 2_555 yes
P13 P2 Ba3 63.69(9) . . yes
P13 P2 Cu1 73.16(9) . . yes
P13 P2 P6 116.39(12) . 7_655 yes
P13 P2 P13 35.46(9) . 7_655 yes
P13 P2 P14 114.61(12) . 7_655 yes
P13 P2 Ba2 173.96(12) . 8_455 yes
P13 P2 Ba1 76.13(9) . 7_655 yes
Cu5 P2 Eu1 71.45(7) 8_555 2_555 yes
Cu5 P2 Ba3 171.55(11) 8_555 . yes
Cu5 P2 Cu1 122.55(10) 8_555 . yes
Cu5 P2 P6 131.20(11) 8_555 7_655 yes
Cu5 P2 P13 122.72(10) 8_555 7_655 yes
Cu5 P2 P14 130.28(11) 8_555 7_655 yes
Cu5 P2 Ba2 75.67(7) 8_555 8_455 yes
Cu5 P2 Ba1 62.59(7) 8_555 7_655 yes
Eu1 P2 Ba3 109.60(7) 2_555 . yes
Eu1 P2 Cu1 55.37(5) 2_555 . yes
Eu1 P2 P6 109.97(8) 2_555 7_655 yes
Eu1 P2 P13 55.73(6) 2_555 7_655 yes
Eu1 P2 P14 144.84(9) 2_555 7_655 yes
Eu1 P2 Ba2 110.11(7) 2_555 8_455 yes
Eu1 P2 Ba1 107.17(7) 2_555 7_655 yes
Ba3 P2 Cu1 62.05(5) . . yes
Ba3 P2 P6 56.83(6) . 7_655 yes
Ba3 P2 P13 55.59(6) . 7_655 yes
Ba3 P2 P14 53.53(6) . 7_655 yes
Ba3 P2 Ba2 111.11(7) . 8_455 yes
Ba3 P2 Ba1 109.59(7) . 7_655 yes
Cu1 P2 P6 61.17(6) . 7_655 yes
Cu1 P2 P13 37.70(6) . 7_655 yes
Cu1 P2 P14 91.46(7) . 7_655 yes
Cu1 P2 Ba2 101.88(7) . 8_455 yes
Cu1 P2 Ba1 148.50(8) . 7_655 yes
P6 P2 P13 89.62(8) 7_655 7_655 yes
P6 P2 P14 35.26(6) 7_655 7_655 yes
P6 P2 Ba2 57.66(6) 7_655 8_455 yes
P6 P2 Ba1 142.86(9) 7_655 7_655 yes
P13 P2 P14 106.49(9) 7_655 7_655 yes
P13 P2 Ba2 139.50(9) 7_655 8_455 yes
P13 P2 Ba1 111.31(8) 7_655 7_655 yes
P14 P2 Ba2 61.47(6) 7_655 8_455 yes
P14 P2 Ba1 107.72(8) 7_655 7_655 yes
Ba2 P2 Ba1 109.17(7) 8_455 7_655 yes
P4 P3 P14 109.17(14) 6_556 . yes
P4 P3 Cu6 106.71(13) 6_556 5_656 yes
P4 P3 Cu4 109.94(13) 6_556 6_556 yes
P4 P3 Eu2 177.18(13) 6_556 . yes
P4 P3 Ba2 74.09(10) 6_556 2_655 yes
P4 P3 P6 74.43(11) 6_556 . yes
P4 P3 Cu8 37.74(8) 6_556 6_556 yes
P4 P3 P7 35.66(9) 6_556 6_556 yes
P4 P3 Ba1 71.22(10) 6_556 6_556 yes
P4 P3 Ba2 73.59(10) 6_556 . yes
P14 P3 Cu6 107.80(13) . 5_656 yes
P14 P3 Cu4 113.31(13) . 6_556 yes
P14 P3 Eu2 71.98(9) . . yes
P14 P3 Ba2 78.31(10) . 2_655 yes
P14 P3 P6 35.89(9) . . yes
P14 P3 Cu8 73.24(10) . 6_556 yes
P14 P3 P7 112.50(12) . 6_556 yes
P14 P3 Ba1 170.64(12) . 6_556 yes
P14 P3 Ba2 62.61(9) . . yes
Cu6 P3 Cu4 109.69(11) 5_656 6_556 yes
Cu6 P3 Eu2 70.48(7) 5_656 . yes
Cu6 P3 Ba2 172.81(11) 5_656 2_655 yes
Cu6 P3 P6 127.70(11) 5_656 . yes
Cu6 P3 Cu8 129.82(10) 5_656 6_556 yes
Cu6 P3 P7 72.06(8) 5_656 6_556 yes
Cu6 P3 Ba1 63.76(7) 5_656 6_556 yes
Cu6 P3 Ba2 71.11(7) 5_656 . yes
Cu4 P3 Eu2 71.55(7) 6_556 . yes
Cu4 P3 Ba2 63.77(7) 6_556 2_655 yes
Cu4 P3 P6 118.99(11) 6_556 . yes
Cu4 P3 Cu8 115.55(10) 6_556 6_556 yes
Cu4 P3 P7 130.60(11) 6_556 6_556 yes
Cu4 P3 Ba1 74.57(8) 6_556 6_556 yes
Cu4 P3 Ba2 175.62(11) 6_556 . yes
Eu2 P3 Ba2 108.72(8) . 2_655 yes
Eu2 P3 P6 107.09(8) . . yes
Eu2 P3 Cu8 144.10(9) . 6_556 yes
Eu2 P3 P7 141.57(9) . 6_556 yes
Eu2 P3 Ba1 107.21(7) . 6_556 yes
Eu2 P3 Ba2 105.03(7) . . yes
Ba2 P3 P6 59.49(6) 2_655 . yes
Ba2 P3 Cu8 54.97(5) 2_655 6_556 yes
Ba2 P3 P7 109.52(8) 2_655 6_556 yes
Ba2 P3 Ba1 110.42(7) 2_655 6_556 yes
Ba2 P3 Ba2 115.66(7) 2_655 . yes
P6 P3 Cu8 37.44(6) . 6_556 yes
P6 P3 P7 89.18(8) . 6_556 yes
P6 P3 Ba1 145.64(9) . 6_556 yes
P6 P3 Ba2 58.93(6) . . yes
Cu8 P3 P7 62.59(6) 6_556 6_556 yes
Cu8 P3 Ba1 108.56(7) 6_556 6_556 yes
Cu8 P3 Ba2 65.48(5) 6_556 . yes
P7 P3 Ba1 62.06(6) 6_556 6_556 yes
P7 P3 Ba2 53.78(6) 6_556 . yes
Ba1 P3 Ba2 109.35(7) 6_556 . yes
P3 P4 P7 110.32(14) 6_456 . yes
P3 P4 Cu8 107.42(13) 6_456 . yes
P3 P4 Cu6 109.24(13) 6_456 . yes
P3 P4 Eu2 177.94(13) 6_456 . yes
P3 P4 Ba2 70.50(10) 6_456 5_656 yes
P3 P4 Ba1 74.02(10) 6_456 . yes
P3 P4 Cu6 38.08(8) 6_456 2_555 yes
P3 P4 P11 75.12(10) 6_456 2_555 yes
P3 P4 P14 36.30(9) 6_456 6_456 yes
P3 P4 P6 70.95(10) 6_456 6_456 yes
P3 P4 Ba2 72.47(10) 6_456 6_456 yes
P7 P4 Cu8 110.66(13) . . yes
P7 P4 Cu6 111.98(13) . . yes
P7 P4 Eu2 71.64(9) . . yes
P7 P4 Ba2 173.69(13) . 5_656 yes
P7 P4 Ba1 75.96(10) . . yes
P7 P4 Cu6 73.29(10) . 2_555 yes
P7 P4 P11 35.93(9) . 2_555 yes
P7 P4 P14 113.37(12) . 6_456 yes
P7 P4 P6 115.80(12) . 6_456 yes
P7 P4 Ba2 61.76(9) . 6_456 yes
Cu8 P4 Cu6 107.06(11) . . yes
Cu8 P4 Eu2 71.04(8) . . yes
Cu8 P4 Ba2 63.53(7) . 5_656 yes
Cu8 P4 Ba1 171.57(11) . . yes
Cu8 P4 Cu6 130.57(10) . 2_555 yes
Cu8 P4 P11 130.18(11) . 2_555 yes
Cu8 P4 P14 72.89(8) . 6_456 yes
Cu8 P4 P6 37.62(7) . 6_456 yes
Cu8 P4 Ba2 78.07(8) . 6_456 yes
Cu6 P4 Eu2 70.21(7) . . yes
Cu6 P4 Ba2 73.03(7) . 5_656 yes
Cu6 P4 Ba1 64.98(7) . . yes
Cu6 P4 Cu6 116.92(10) . 2_555 yes
Cu6 P4 P11 119.13(10) . 2_555 yes
Cu6 P4 P14 131.02(11) . 6_456 yes
Cu6 P4 P6 128.47(11) . 6_456 yes
Cu6 P4 Ba2 173.37(11) . 6_456 yes
Eu2 P4 Ba2 107.48(7) . 5_656 yes
Eu2 P4 Ba1 107.28(7) . . yes
Eu2 P4 Cu6 143.97(9) . 2_555 yes
Eu2 P4 P11 106.90(8) . 2_555 yes
Eu2 P4 P14 142.64(9) . 6_456 yes
Eu2 P4 P6 107.75(8) . 6_456 yes
Eu2 P4 Ba2 108.32(7) . 6_456 yes
Ba2 P4 Ba1 110.07(7) 5_656 . yes
Ba2 P4 Cu6 108.28(7) 5_656 2_555 yes
Ba2 P4 P11 145.61(9) 5_656 2_555 yes
Ba2 P4 P14 63.33(6) 5_656 6_456 yes
Ba2 P4 P6 58.23(6) 5_656 6_456 yes
Ba2 P4 Ba2 113.38(7) 5_656 6_456 yes
Ba1 P4 Cu6 55.51(5) . 2_555 yes
Ba1 P4 P11 58.23(6) . 2_555 yes
Ba1 P4 P14 109.81(8) . 6_456 yes
Ba1 P4 P6 144.97(9) . 6_456 yes
Ba1 P4 Ba2 110.08(7) . 6_456 yes
Cu6 P4 P11 37.43(5) 2_555 2_555 yes
Cu6 P4 P14 61.77(6) 2_555 6_456 yes
Cu6 P4 P6 94.63(8) 2_555 6_456 yes
Cu6 P4 Ba2 60.24(5) 2_555 6_456 yes
P11 P4 P14 89.08(8) 2_555 6_456 yes
P11 P4 P6 110.74(9) 2_555 6_456 yes
P11 P4 Ba2 54.69(6) 2_555 6_456 yes
P14 P4 P6 35.36(6) 6_456 6_456 yes
P14 P4 Ba2 54.04(6) 6_456 6_456 yes
P6 P4 Ba2 58.15(6) 6_456 6_456 yes
P8 P5 P1 110.96(14) 2_555 7_555 yes
P8 P5 Cu8 113.89(13) 2_555 6_456 yes
P8 P5 Cu4 110.77(13) 2_555 . yes
P8 P5 Eu2 71.57(9) 2_555 2_555 yes
P8 P5 Ba3 77.44(10) 2_555 8_455 yes
P8 P5 P15 76.67(10) 2_555 7_655 yes
P8 P5 Cu2 39.03(8) 2_555 2_555 yes
P8 P5 Cu3 38.80(8) 2_555 8_455 yes
P8 P5 Ba1 63.70(9) 2_555 . yes
P8 P5 Ba2 168.33(12) 2_555 1_455 yes
P1 P5 Cu8 110.11(13) 7_555 6_456 yes
P1 P5 Cu4 103.66(12) 7_555 . yes
P1 P5 Eu2 175.65(13) 7_555 2_555 yes
P1 P5 Ba3 77.19(10) 7_555 8_455 yes
P1 P5 P15 35.94(9) 7_555 7_655 yes
P1 P5 Cu2 129.34(12) 7_555 2_555 yes
P1 P5 Cu3 73.89(10) 7_555 8_455 yes
P1 P5 Ba1 71.50(9) 7_555 . yes
P1 P5 Ba2 72.05(9) 7_555 1_455 yes
Cu8 P5 Cu4 106.90(11) 6_456 . yes
Cu8 P5 Eu2 71.29(8) 6_456 2_555 yes
Cu8 P5 Ba3 64.20(7) 6_456 8_455 yes
Cu8 P5 P15 117.05(11) 6_456 7_655 yes
Cu8 P5 Cu2 74.88(8) 6_456 2_555 yes
Cu8 P5 Cu3 118.79(10) 6_456 8_455 yes
Cu8 P5 Ba1 177.57(11) 6_456 . yes
Cu8 P5 Ba2 74.20(8) 6_456 1_455 yes
Cu4 P5 Eu2 72.01(7) . 2_555 yes
Cu4 P5 Ba3 170.31(11) . 8_455 yes
Cu4 P5 P15 127.61(11) . 7_655 yes
Cu4 P5 Cu2 123.60(10) . 2_555 yes
Cu4 P5 Cu3 132.31(10) . 8_455 yes
Cu4 P5 Ba1 74.21(8) . . yes
Cu4 P5 Ba2 57.83(7) . 1_455 yes
Eu2 P5 Ba3 106.99(7) 2_555 8_455 yes
Eu2 P5 P15 147.45(10) 2_555 7_655 yes
Eu2 P5 Cu2 54.87(5) 2_555 2_555 yes
Eu2 P5 Cu3 109.24(8) 2_555 8_455 yes
Eu2 P5 Ba1 107.24(7) 2_555 . yes
Eu2 P5 Ba2 104.76(7) 2_555 1_455 yes
Ba3 P5 P15 58.20(6) 8_455 7_655 yes
Ba3 P5 Cu2 59.42(5) 8_455 2_555 yes
Ba3 P5 Cu3 57.33(5) 8_455 8_455 yes
Ba3 P5 Ba1 114.84(7) 8_455 . yes
Ba3 P5 Ba2 114.16(7) 8_455 1_455 yes
P15 P5 Cu2 95.31(8) 7_655 2_555 yes
P15 P5 Cu3 38.30(6) 7_655 8_455 yes
P15 P5 Ba1 63.09(6) 7_655 . yes
P15 P5 Ba2 107.78(8) 7_655 1_455 yes
Cu2 P5 Cu3 61.60(5) 2_555 8_455 yes
Cu2 P5 Ba1 102.70(7) 2_555 . yes
Cu2 P5 Ba2 147.40(8) 2_555 1_455 yes
Cu3 P5 Ba1 59.64(5) 8_455 . yes
Cu3 P5 Ba2 145.94(8) 8_455 1_455 yes
Ba1 P5 Ba2 108.14(7) . 1_455 yes
P14 P6 P12 109.14(14) . 6_556 yes
P14 P6 Cu8 108.29(13) . 6_556 yes
P14 P6 Cu7 112.52(13) . 7_655 yes
P14 P6 Ba3 67.00(9) . 7_655 yes
P14 P6 Ba2 78.57(10) . 2_655 yes
P14 P6 Ba2 65.06(9) . . yes
P14 P6 P3 36.83(9) . . yes
P14 P6 Ba3 166.87(13) . 8_555 yes
P14 P6 P2 74.02(10) . 7_655 yes
P14 P6 P4 70.76(10) . 6_556 yes
P12 P6 Cu8 109.27(13) 6_556 6_556 yes
P12 P6 Cu7 109.82(13) 6_556 7_655 yes
P12 P6 Ba3 78.93(10) 6_556 7_655 yes
P12 P6 Ba2 67.07(9) 6_556 2_655 yes
P12 P6 Ba2 169.68(12) 6_556 . yes
P12 P6 P3 119.22(12) 6_556 . yes
P12 P6 Ba3 67.52(9) 6_556 8_555 yes
P12 P6 P2 35.32(8) 6_556 7_655 yes
P12 P6 P4 125.83(12) 6_556 6_556 yes
Cu8 P6 Cu7 107.75(11) 6_556 7_655 yes
Cu8 P6 Ba3 171.73(11) 6_556 7_655 yes
Cu8 P6 Ba2 64.69(7) 6_556 2_655 yes
Cu8 P6 Ba2 80.96(8) 6_556 . yes
Cu8 P6 P3 71.61(8) 6_556 . yes
Cu8 P6 Ba3 62.90(7) 6_556 8_555 yes
Cu8 P6 P2 125.42(11) 6_556 7_655 yes
Cu8 P6 P4 37.68(7) 6_556 6_556 yes
Cu7 P6 Ba3 69.33(7) 7_655 7_655 yes
Cu7 P6 Ba2 168.60(11) 7_655 2_655 yes
Cu7 P6 Ba2 66.91(7) 7_655 . yes
Cu7 P6 P3 128.24(11) 7_655 . yes
Cu7 P6 Ba3 80.20(8) 7_655 8_555 yes
Cu7 P6 P2 121.78(11) 7_655 7_655 yes
Cu7 P6 P4 120.09(11) 7_655 6_556 yes
Ba3 P6 Ba2 119.37(8) 7_655 2_655 yes
Ba3 P6 Ba2 90.81(7) 7_655 . yes
Ba3 P6 P3 103.81(8) 7_655 . yes
Ba3 P6 Ba3 122.94(8) 7_655 8_555 yes
Ba3 P6 P2 60.80(6) 7_655 7_655 yes
Ba3 P6 P4 136.47(9) 7_655 6_556 yes
Ba2 P6 Ba2 118.10(8) 2_655 . yes
Ba2 P6 P3 59.13(6) 2_655 . yes
Ba2 P6 Ba3 88.59(6) 2_655 8_555 yes
Ba2 P6 P2 62.56(6) 2_655 7_655 yes
Ba2 P6 P4 59.78(6) 2_655 6_556 yes
Ba2 P6 P3 61.86(6) . . yes
Ba2 P6 Ba3 120.13(8) . 8_555 yes
Ba2 P6 P2 137.14(9) . 7_655 yes
Ba2 P6 P4 61.61(6) . 6_556 yes
P3 P6 Ba3 132.54(9) . 8_555 yes
P3 P6 P2 92.54(8) . 7_655 yes
P3 P6 P4 34.62(6) . 6_556 yes
Ba3 P6 P2 102.59(8) 8_555 7_655 yes
Ba3 P6 P4 100.46(8) 8_555 6_556 yes
P2 P6 P4 116.46(9) 7_655 6_556 yes
P11 P7 P4 107.28(14) 2_555 . yes
P11 P7 Cu2 107.26(12) 2_555 . yes
P11 P7 Cu4 121.98(13) 2_555 6_556 yes
P11 P7 Eu2 168.18(13) 2_555 . yes
P11 P7 Ba2 71.85(9) 2_555 6_456 yes
P11 P7 Ba2 74.59(9) 2_555 2_655 yes
P11 P7 P3 73.98(10) 2_555 6_456 yes
P11 P7 Ba1 66.10(9) 2_555 . yes
P4 P7 Cu2 106.35(13) . . yes
P4 P7 Cu4 106.81(13) . 6_556 yes
P4 P7 Eu2 67.98(9) . . yes
P4 P7 Ba2 81.40(10) . 6_456 yes
P4 P7 Ba2 172.96(13) . 2_655 yes
P4 P7 P3 34.02(9) . 6_456 yes
P4 P7 Ba1 68.36(9) . . yes
Cu2 P7 Cu4 106.23(11) . 6_556 yes
Cu2 P7 Eu2 65.31(7) . . yes
Cu2 P7 Ba2 171.91(11) . 6_456 yes
Cu2 P7 Ba2 79.17(8) . 2_655 yes
Cu2 P7 P3 123.65(11) . 6_456 yes
Cu2 P7 Ba1 69.97(7) . . yes
Cu4 P7 Eu2 69.74(7) 6_556 . yes
Cu4 P7 Ba2 68.61(7) 6_556 6_456 yes
Cu4 P7 Ba2 67.00(7) 6_556 2_655 yes
Cu4 P7 P3 120.59(10) 6_556 6_456 yes
Cu4 P7 Ba1 171.90(11) 6_556 . yes
Eu2 P7 Ba2 116.86(8) . 6_456 yes
Eu2 P7 Ba2 111.49(8) . 2_655 yes
Eu2 P7 P3 101.99(8) . 6_456 yes
Eu2 P7 Ba1 102.20(7) . . yes
Ba2 P7 Ba2 92.93(7) 6_456 2_655 yes
Ba2 P7 P3 64.17(6) 6_456 6_456 yes
Ba2 P7 Ba1 115.95(8) 6_456 . yes
Ba2 P7 P3 145.62(9) 2_655 6_456 yes
Ba2 P7 Ba1 118.18(8) 2_655 . yes
P3 P7 Ba1 59.26(6) 6_456 . yes
P5 P8 Cu2 104.48(12) 2_545 . yes
P5 P8 Cu3 104.93(12) 2_545 7_655 yes
P5 P8 Cu6 108.88(12) 2_545 . yes
P5 P8 Eu2 68.59(9) 2_545 . yes
P5 P8 Ba1 79.97(10) 2_545 2_545 yes
P5 P8 Ba1 177.01(12) 2_545 . yes
P5 P8 P1 34.58(9) 2_545 8_545 yes
P5 P8 Ba3 67.42(9) 2_545 7_655 yes
Cu2 P8 Cu3 104.07(10) . 7_655 yes
Cu2 P8 Cu6 106.62(10) . . yes
Cu2 P8 Eu2 66.03(7) . . yes
Cu2 P8 Ba1 174.86(11) . 2_545 yes
Cu2 P8 Ba1 78.42(7) . . yes
Cu2 P8 P1 122.59(10) . 8_545 yes
Cu2 P8 Ba3 66.54(7) . 7_655 yes
Cu3 P8 Cu6 125.97(11) 7_655 . yes
Cu3 P8 Eu2 164.95(11) 7_655 . yes
Cu3 P8 Ba1 76.91(7) 7_655 2_545 yes
Cu3 P8 Ba1 74.86(7) 7_655 . yes
Cu3 P8 P1 71.98(8) 7_655 8_545 yes
Cu3 P8 Ba3 63.82(6) 7_655 7_655 yes
Cu6 P8 Eu2 68.89(7) . . yes
Cu6 P8 Ba1 69.17(7) . 2_545 yes
Cu6 P8 Ba1 69.28(7) . . yes
Cu6 P8 P1 121.86(10) . 8_545 yes
Cu6 P8 Ba3 170.00(10) . 7_655 yes
Eu2 P8 Ba1 114.01(7) . 2_545 yes
Eu2 P8 Ba1 112.35(7) . . yes
Eu2 P8 P1 103.10(8) . 8_545 yes
Eu2 P8 Ba3 101.24(6) . 7_655 yes
Ba1 P8 Ba1 97.10(7) 2_545 . yes
Ba1 P8 P1 62.55(6) 2_545 8_545 yes
Ba1 P8 Ba3 118.02(7) 2_545 7_655 yes
Ba1 P8 P1 144.17(9) . 8_545 yes
Ba1 P8 Ba3 114.80(7) . 7_655 yes
P1 P8 Ba3 60.77(6) 8_545 7_655 yes
P10 P9 Cu1 106.94(12) 7_655 8_545 yes
P10 P9 Cu5 107.58(12) 7_655 7_655 yes
P10 P9 Cu3 105.21(12) 7_655 . yes
P10 P9 Eu1 68.38(9) 7_655 1_655 yes
P10 P9 Ba1 79.86(10) 7_655 7_655 yes
P10 P9 Ba1 175.40(12) 7_655 8_545 yes
P10 P9 P1 69.85(10) 7_655 1_655 yes
P10 P9 P15 35.23(9) 7_655 . yes
P10 P9 Ba3 68.17(9) 7_655 7_655 yes
Cu1 P9 Cu5 105.62(11) 8_545 7_655 yes
Cu1 P9 Cu3 103.60(10) 8_545 . yes
Cu1 P9 Eu1 66.70(7) 8_545 1_655 yes
Cu1 P9 Ba1 173.14(11) 8_545 7_655 yes
Cu1 P9 Ba1 77.29(8) 8_545 8_545 yes
Cu1 P9 P1 118.61(10) 8_545 1_655 yes
Cu1 P9 P15 119.92(10) 8_545 . yes
Cu1 P9 Ba3 69.47(7) 8_545 7_655 yes
Cu5 P9 Cu3 126.56(11) 7_655 . yes
Cu5 P9 Eu1 68.60(7) 7_655 1_655 yes
Cu5 P9 Ba1 70.76(7) 7_655 7_655 yes
Cu5 P9 Ba1 69.10(7) 7_655 8_545 yes
Cu5 P9 P1 37.78(6) 7_655 1_655 yes
Cu5 P9 P15 72.48(8) 7_655 . yes
Cu5 P9 Ba3 171.30(10) 7_655 7_655 yes
Cu3 P9 Eu1 164.66(11) . 1_655 yes
Cu3 P9 Ba1 75.00(7) . 7_655 yes
Cu3 P9 Ba1 75.15(7) . 8_545 yes
Cu3 P9 P1 137.29(10) . 1_655 yes
Cu3 P9 P15 125.96(10) . . yes
Cu3 P9 Ba3 62.11(6) . 7_655 yes
Eu1 P9 Ba1 116.06(8) 1_655 7_655 yes
Eu1 P9 Ba1 112.42(7) 1_655 8_545 yes
Eu1 P9 P1 55.12(6) 1_655 1_655 yes
Eu1 P9 P15 56.81(6) 1_655 . yes
Eu1 P9 Ba3 102.71(7) 1_655 7_655 yes
Ba1 P9 Ba1 95.89(7) 7_655 8_545 yes
Ba1 P9 P1 62.31(6) 7_655 1_655 yes
Ba1 P9 P15 65.11(6) 7_655 . yes
Ba1 P9 Ba3 114.86(7) 7_655 7_655 yes
Ba1 P9 P1 106.68(8) 8_545 1_655 yes
Ba1 P9 P15 141.06(9) 8_545 . yes
Ba1 P9 Ba3 115.56(7) 8_545 7_655 yes
P1 P9 P15 34.70(6) 1_655 . yes
P1 P9 Ba3 137.58(8) 1_655 7_655 yes
P15 P9 Ba3 103.36(7) . 7_655 yes
P9 P10 P15 110.72(14) 7_655 7_655 yes
P9 P10 Cu1 110.93(13) 7_655 . yes
P9 P10 Cu7 112.31(13) 7_655 . yes
P9 P10 Eu1 71.70(9) 7_655 . yes
P9 P10 P1 74.85(10) 7_655 7_555 yes
P9 P10 Cu3 38.89(8) 7_655 7_655 yes
P9 P10 Ba1 63.90(9) 7_655 . yes
P9 P10 Ba3 78.49(10) 7_655 . yes
P9 P10 Ba3 172.76(12) 7_655 2_555 yes
P15 P10 Cu1 106.24(13) 7_655 . yes
P15 P10 Cu7 109.14(13) 7_655 . yes
P15 P10 Eu1 72.72(9) 7_655 . yes
P15 P10 P1 36.02(9) 7_655 7_555 yes
P15 P10 Cu3 131.97(12) 7_655 7_655 yes
P15 P10 Ba1 75.27(9) 7_655 . yes
P15 P10 Ba3 170.37(12) 7_655 . yes
P15 P10 Ba3 62.65(9) 7_655 2_555 yes
Cu1 P10 Cu7 107.26(11) . . yes
Cu1 P10 Eu1 177.35(12) . . yes
Cu1 P10 P1 123.88(11) . 7_555 yes
Cu1 P10 Cu3 73.14(8) . 7_655 yes
Cu1 P10 Ba1 72.49(8) . . yes
Cu1 P10 Ba3 71.81(7) . . yes
Cu1 P10 Ba3 69.83(7) . 2_555 yes
Cu7 P10 Eu1 71.05(7) . . yes
Cu7 P10 P1 122.15(11) . 7_555 yes
Cu7 P10 Cu3 116.89(10) . 7_655 yes
Cu7 P10 Ba1 175.29(11) . . yes
Cu7 P10 Ba3 63.46(7) . . yes
Cu7 P10 Ba3 73.70(7) . 2_555 yes
Eu1 P10 P1 56.69(6) . 7_555 yes
Eu1 P10 Cu3 109.40(8) . 7_655 yes
Eu1 P10 Ba1 109.37(7) . . yes
Eu1 P10 Ba3 108.80(7) . . yes
Eu1 P10 Ba3 107.60(7) . 2_555 yes
P1 P10 Cu3 103.15(8) 7_555 7_655 yes
P1 P10 Ba1 60.40(6) 7_555 . yes
P1 P10 Ba3 152.64(9) 7_555 . yes
P1 P10 Ba3 98.64(7) 7_555 2_555 yes
Cu3 P10 Ba1 58.43(5) 7_655 . yes
Cu3 P10 Ba3 57.07(5) 7_655 . yes
Cu3 P10 Ba3 142.94(8) 7_655 2_555 yes
Ba1 P10 Ba3 112.35(7) . . yes
Ba1 P10 Ba3 110.29(7) . 2_555 yes
Ba3 P10 Ba3 108.30(7) . 2_555 yes
P7 P11 Cu6 107.92(12) 2_545 . yes
P7 P11 Cu5 110.12(12) 2_545 . yes
P7 P11 Cu4 114.69(12) 2_545 . yes
P7 P11 Ba2 69.48(9) 2_545 5_656 yes
P7 P11 Ba2 67.62(9) 2_545 1_455 yes
P7 P11 Ba1 78.62(9) 2_545 2_545 yes
P7 P11 Ba1 168.83(12) 2_545 . yes
P7 P11 P4 36.79(9) 2_545 2_545 yes
Cu6 P11 Cu5 111.30(11) . . yes
Cu6 P11 Cu4 108.02(10) . . yes
Cu6 P11 Ba2 78.31(7) . 5_656 yes
Cu6 P11 Ba2 167.90(10) . 1_455 yes
Cu6 P11 Ba1 66.82(7) . 2_545 yes
Cu6 P11 Ba1 65.63(7) . . yes
Cu6 P11 P4 71.26(8) . 2_545 yes
Cu5 P11 Cu4 104.81(10) . . yes
Cu5 P11 Ba2 169.42(10) . 5_656 yes
Cu5 P11 Ba2 80.71(7) . 1_455 yes
Cu5 P11 Ba1 67.61(7) . 2_545 yes
Cu5 P11 Ba1 66.18(7) . . yes
Cu5 P11 P4 121.91(10) . 2_545 yes
Cu4 P11 Ba2 66.98(7) . 5_656 yes
Cu4 P11 Ba2 65.93(7) . 1_455 yes
Cu4 P11 Ba1 166.63(10) . 2_545 yes
Cu4 P11 Ba1 76.42(7) . . yes
Cu4 P11 P4 130.49(10) . 2_545 yes
Ba2 P11 Ba2 89.60(6) 5_656 1_455 yes
Ba2 P11 Ba1 121.78(7) 5_656 2_545 yes
Ba2 P11 Ba1 116.23(7) 5_656 . yes
Ba2 P11 P4 64.51(6) 5_656 2_545 yes
Ba2 P11 Ba1 121.42(7) 1_455 2_545 yes
Ba2 P11 Ba1 120.56(7) 1_455 . yes
Ba2 P11 P4 104.16(8) 1_455 2_545 yes
Ba1 P11 Ba1 90.31(6) 2_545 . yes
Ba1 P11 P4 60.86(6) 2_545 2_545 yes
Ba1 P11 P4 135.10(8) . 2_545 yes
P2 P12 P6 107.12(14) 4_555 6_456 yes
P2 P12 Cu1 106.71(13) 4_555 4_555 yes
P2 P12 Cu7 106.56(12) 4_555 3_555 yes
P2 P12 Eu1 66.58(9) 4_555 3_555 yes
P2 P12 Ba2 80.44(10) 4_555 5_656 yes
P2 P12 Ba3 172.92(13) 4_555 3_555 yes
P2 P12 P14 72.75(10) 4_555 6_456 yes
P2 P12 P13 35.43(9) 4_555 4_555 yes
P2 P12 Ba3 68.26(9) 4_555 4_555 yes
P6 P12 Cu1 105.47(12) 6_456 4_555 yes
P6 P12 Cu7 124.89(13) 6_456 3_555 yes
P6 P12 Eu1 166.32(12) 6_456 3_555 yes
P6 P12 Ba2 74.07(9) 6_456 5_656 yes
P6 P12 Ba3 74.52(9) 6_456 3_555 yes
P6 P12 P14 34.58(8) 6_456 6_456 yes
P6 P12 P13 113.45(11) 6_456 4_555 yes
P6 P12 Ba3 63.79(9) 6_456 4_555 yes
Cu1 P12 Cu7 104.92(11) 4_555 3_555 yes
Cu1 P12 Eu1 66.64(7) 4_555 3_555 yes
Cu1 P12 Ba2 172.45(11) 4_555 5_656 yes
Cu1 P12 Ba3 79.13(8) 4_555 3_555 yes
Cu1 P12 P14 119.45(10) 4_555 6_456 yes
Cu1 P12 P13 71.46(8) 4_555 4_555 yes
Cu1 P12 Ba3 70.98(7) 4_555 4_555 yes
Cu7 P12 Eu1 68.73(7) 3_555 3_555 yes
Cu7 P12 Ba2 70.11(7) 3_555 5_656 yes
Cu7 P12 Ba3 67.57(7) 3_555 3_555 yes
Cu7 P12 P14 134.11(10) 3_555 6_456 yes
Cu7 P12 P13 119.38(10) 3_555 4_555 yes
Cu7 P12 Ba3 171.31(10) 3_555 4_555 yes
Eu1 P12 Ba2 115.29(8) 3_555 5_656 yes
Eu1 P12 Ba3 113.31(8) 3_555 3_555 yes
Eu1 P12 P14 138.35(9) 3_555 6_456 yes
Eu1 P12 P13 54.12(6) 3_555 4_555 yes
Eu1 P12 Ba3 102.60(7) 3_555 4_555 yes
Ba2 P12 Ba3 93.57(7) 5_656 3_555 yes
Ba2 P12 P14 64.51(6) 5_656 6_456 yes
Ba2 P12 P13 115.80(8) 5_656 4_555 yes
Ba2 P12 Ba3 114.73(7) 5_656 4_555 yes
Ba3 P12 P14 108.17(8) 3_555 6_456 yes
Ba3 P12 P13 150.59(9) 3_555 4_555 yes
Ba3 P12 Ba3 118.07(7) 3_555 4_555 yes
P14 P12 P13 87.20(8) 6_456 4_555 yes
P14 P12 Ba3 52.21(6) 6_456 4_555 yes
P13 P12 Ba3 52.31(6) 4_555 4_555 yes
P13 P13 P2 107.51(14) 7_655 . yes
P13 P13 Cu1 108.12(13) 7_655 7_655 yes
P13 P13 Cu3 123.90(14) 7_655 . yes
P13 P13 Eu1 69.74(10) 7_655 2_555 yes
P13 P13 Ba3 72.50(10) 7_655 . yes
P13 P13 Ba3 68.69(10) 7_655 7_655 yes
P13 P13 P2 37.02(9) 7_655 7_655 yes
P13 P13 P12 73.87(11) 7_655 4_554 yes
P13 P13 Ba1 172.31(13) 7_655 7_655 yes
P2 P13 Cu1 105.88(13) . 7_655 yes
P2 P13 Cu3 106.70(13) . . yes
P2 P13 Eu1 67.28(9) . 2_555 yes
P2 P13 Ba3 77.55(10) . . yes
P2 P13 Ba3 174.74(13) . 7_655 yes
P2 P13 P2 118.00(12) . 7_655 yes
P2 P13 P12 33.73(8) . 4_554 yes
P2 P13 Ba1 69.21(9) . 7_655 yes
Cu1 P13 Cu3 103.46(11) 7_655 . yes
Cu1 P13 Eu1 67.91(7) 7_655 2_555 yes
Cu1 P13 Ba3 175.92(12) 7_655 . yes
Cu1 P13 Ba3 79.02(8) 7_655 7_655 yes
Cu1 P13 P2 71.09(8) 7_655 7_655 yes
Cu1 P13 P12 119.37(11) 7_655 4_554 yes
Cu1 P13 Ba1 67.08(7) 7_655 7_655 yes
Cu3 P13 Eu1 166.26(12) . 2_555 yes
Cu3 P13 Ba3 73.21(8) . . yes
Cu3 P13 Ba3 73.53(8) . 7_655 yes
Cu3 P13 P2 134.87(11) . 7_655 yes
Cu3 P13 P12 125.89(11) . 4_554 yes
Cu3 P13 Ba1 63.71(7) . 7_655 yes
Eu1 P13 Ba3 115.82(8) 2_555 . yes
Eu1 P13 Ba3 113.66(8) 2_555 7_655 yes
Eu1 P13 P2 54.12(6) 2_555 7_655 yes
Eu1 P13 P12 56.04(6) 2_555 4_554 yes
Eu1 P13 Ba1 102.62(7) 2_555 7_655 yes
Ba3 P13 Ba3 97.63(7) . 7_655 yes
Ba3 P13 P2 109.44(8) . 7_655 yes
Ba3 P13 P12 64.71(6) . 4_554 yes
Ba3 P13 Ba1 112.75(8) . 7_655 yes
Ba3 P13 P2 61.38(6) 7_655 7_655 yes
Ba3 P13 P12 142.06(9) 7_655 4_554 yes
Ba3 P13 Ba1 115.02(8) 7_655 7_655 yes
P2 P13 P12 91.76(8) 7_655 4_554 yes
P2 P13 Ba1 137.67(9) 7_655 7_655 yes
P12 P13 Ba1 102.89(8) 4_554 7_655 yes
P6 P14 P3 107.28(14) . . yes
P6 P14 Cu2 106.50(13) . . yes
P6 P14 Cu8 124.13(13) . 5_656 yes
P6 P14 Ba3 74.42(10) . 7_655 yes
P6 P14 Eu2 167.27(13) . . yes
P6 P14 Ba2 77.92(10) . . yes
P6 P14 P4 73.87(10) . 6_556 yes
P6 P14 P12 36.28(9) . 6_556 yes
P6 P14 P2 70.71(10) . 7_655 yes
P6 P14 Ba2 66.44(9) . 2_655 yes
P3 P14 Cu2 104.65(12) . . yes
P3 P14 Cu8 108.70(13) . 5_656 yes
P3 P14 Ba3 177.51(13) . 7_655 yes
P3 P14 Eu2 67.66(9) . . yes
P3 P14 Ba2 80.32(10) . . yes
P3 P14 P4 34.53(9) . 6_556 yes
P3 P14 P12 117.69(12) . 6_556 yes
P3 P14 P2 120.80(12) . 7_655 yes
P3 P14 Ba2 65.84(9) . 2_655 yes
Cu2 P14 Cu8 103.97(11) . 5_656 yes
Cu2 P14 Ba3 76.39(8) . 7_655 yes
Cu2 P14 Eu2 65.10(7) . . yes
Cu2 P14 Ba2 171.64(11) . . yes
Cu2 P14 P4 123.10(11) . 6_556 yes
Cu2 P14 P12 70.23(8) . 6_556 yes
Cu2 P14 P2 36.23(6) . 7_655 yes
Cu2 P14 Ba2 69.95(7) . 2_655 yes
Cu8 P14 Ba3 68.81(7) 5_656 7_655 yes
Cu8 P14 Eu2 68.33(7) 5_656 . yes
Cu8 P14 Ba2 67.85(7) 5_656 . yes
Cu8 P14 P4 122.94(10) 5_656 6_556 yes
Cu8 P14 P12 133.29(11) 5_656 6_556 yes
Cu8 P14 P2 120.70(10) 5_656 7_655 yes
Cu8 P14 Ba2 169.40(11) 5_656 2_655 yes
Ba3 P14 Eu2 111.06(8) 7_655 . yes
Ba3 P14 Ba2 98.38(7) 7_655 . yes
Ba3 P14 P4 146.56(9) 7_655 6_556 yes
Ba3 P14 P12 64.77(6) 7_655 6_556 yes
Ba3 P14 P2 61.36(6) 7_655 7_655 yes
Ba3 P14 Ba2 116.64(8) 7_655 2_655 yes
Eu2 P14 Ba2 111.71(8) . . yes
Eu2 P14 P4 102.16(8) . 6_556 yes
Eu2 P14 P12 134.48(9) . 6_556 yes
Eu2 P14 P2 101.32(8) . 7_655 yes
Eu2 P14 Ba2 101.08(7) . 2_655 yes
Ba2 P14 P4 64.70(6) . 6_556 yes
Ba2 P14 P12 113.73(8) . 6_556 yes
Ba2 P14 P2 146.09(9) . 7_655 yes
Ba2 P14 Ba2 118.40(8) . 2_655 yes
P4 P14 P12 94.61(8) 6_556 6_556 yes
P4 P14 P2 116.35(9) 6_556 7_655 yes
P4 P14 Ba2 58.15(6) 6_556 2_655 yes
P12 P14 P2 34.56(6) 6_556 7_655 yes
P12 P14 Ba2 53.95(6) 6_556 2_655 yes
P2 P14 Ba2 59.66(6) 7_655 2_655 yes
P1 P15 P10 106.53(14) 1_655 7_655 yes
P1 P15 Cu3 107.94(13) 1_655 2_655 yes
P1 P15 P15 106.42(13) 1_655 7_755 yes
P1 P15 Eu1 68.24(9) 1_655 1_655 yes
P1 P15 Ba3 79.60(10) 1_655 2_655 yes
P1 P15 Ba3 170.88(13) 1_655 8_555 yes
P1 P15 P5 36.45(9) 1_655 7_655 yes
P1 P15 P9 72.62(10) 1_655 . yes
P1 P15 Ba1 69.25(9) 1_655 7_655 yes
P10 P15 Cu3 108.54(13) 7_655 2_655 yes
P10 P15 P15 106.49(13) 7_655 7_755 yes
P10 P15 Eu1 66.55(9) 7_655 1_655 yes
P10 P15 Ba3 173.83(13) 7_655 2_655 yes
P10 P15 Ba3 82.33(10) 7_655 8_555 yes
P10 P15 P5 124.75(12) 7_655 7_655 yes
P10 P15 P9 34.05(8) 7_655 . yes
P10 P15 Ba1 69.35(9) 7_655 7_655 yes
Cu3 P15 P15 120.18(13) 2_655 7_755 yes
Cu3 P15 Eu1 171.54(11) 2_655 1_655 yes
Cu3 P15 Ba3 69.54(7) 2_655 2_655 yes
Cu3 P15 Ba3 70.33(7) 2_655 8_555 yes
Cu3 P15 P5 72.06(8) 2_655 7_655 yes
Cu3 P15 P9 116.76(10) 2_655 . yes
Cu3 P15 Ba1 67.78(7) 2_655 7_655 yes
P15 P15 Eu1 68.26(9) 7_755 1_655 yes
P15 P15 Ba3 70.49(9) 7_755 2_655 yes
P15 P15 Ba3 68.20(9) 7_755 8_555 yes
P15 P15 P5 120.75(11) 7_755 7_655 yes
P15 P15 P9 119.53(11) 7_755 . yes
P15 P15 Ba1 172.04(12) 7_755 7_655 yes
Eu1 P15 Ba3 116.09(8) 1_655 2_655 yes
Eu1 P15 Ba3 114.67(8) 1_655 8_555 yes
Eu1 P15 P5 104.66(8) 1_655 7_655 yes
Eu1 P15 P9 55.20(6) 1_655 . yes
Eu1 P15 Ba1 103.78(7) 1_655 7_655 yes
Ba3 P15 Ba3 91.51(7) 2_655 8_555 yes
Ba3 P15 P5 60.72(6) 2_655 7_655 yes
Ba3 P15 P9 152.12(9) 2_655 . yes
Ba3 P15 Ba1 114.30(7) 2_655 7_655 yes
Ba3 P15 P5 139.26(9) 8_555 7_655 yes
Ba3 P15 P9 116.33(8) 8_555 . yes
Ba3 P15 Ba1 116.97(7) 8_555 7_655 yes
P5 P15 P9 94.23(8) 7_655 . yes
P5 P15 Ba1 59.96(6) 7_655 7_655 yes
P9 P15 Ba1 53.20(6) . 7_655 yes

loop_
_geom_bond_atom_site_label_1
_geom_bond_atom_site_label_2
_geom_bond_distance
_geom_bond_site_symmetry_2
_geom_bond_publ_flag
Eu1 P2 3.125(2) 2_545 yes
Eu1 Cu1 3.168(1) 2_545 yes
Eu1 P13 3.188(3) 2_545 yes
Eu1 P10 3.192(2) . yes
Eu1 P1 3.232(2) . yes
Eu1 Cu5 3.250(1) . yes
Eu1 P9 3.260(2) 1_455 yes
Eu1 P12 3.263(2) 3_554 yes
Eu1 Cu7 3.287(1) . yes
Eu1 P15 3.322(3) 1_455 yes
Eu2 Cu2 3.163(1) . yes
Eu2 P5 3.218(2) 2_545 yes
Eu2 P4 3.238(3) . yes
Eu2 P3 3.240(3) . yes
Eu2 P8 3.279(2) . yes
Eu2 Cu6 3.296(1) . yes
Eu2 P7 3.315(2) . yes
Eu2 Cu8 3.317(1) . yes
Eu2 P14 3.331(3) . yes
Eu2 Cu4 3.355(1) 2_545 yes
Ba1 P9 3.347(2) 7_655 yes
Ba1 P8 3.351(3) 2_555 yes
Ba1 Cu6 3.360(1) 2_555 yes
Ba1 P8 3.361(3) . yes
Ba1 Cu6 3.371(1) . yes
Ba1 Cu5 3.396(1) 2_555 yes
Ba1 Cu5 3.398(1) . yes
Ba1 P9 3.429(2) 8_455 yes
Ba1 P11 3.511(2) 2_555 yes
Ba1 Cu3 3.561(1) 7_655 yes
Ba1 P11 3.585(2) . yes
Ba1 P4 3.607(2) . yes
Ba1 Cu3 3.630(1) 8_455 yes
Ba1 P1 3.646(3) 7_555 yes
Ba1 P3 3.663(2) 6_456 yes
Ba1 P10 3.669(3) . yes
Ba1 P5 3.681(3) . yes
Ba1 Cu2 3.692(2) . yes
Ba1 Cu1 3.695(2) . yes
Ba1 P7 3.764(3) . yes
Ba1 P2 3.766(3) 7_655 yes
Ba1 P15 3.792(3) 7_655 yes
Ba1 Cu4 3.796(2) . yes
Ba1 P13 3.911(3) 7_655 yes
Ba1 Ba1 5.0313(9) 2_555 yes
Ba2 Cu4 3.270(1) 5_656 yes
Ba2 Cu8 3.306(2) 5_656 yes
Ba2 Cu4 3.317(1) 1_655 yes
Ba2 P7 3.324(3) 6_556 yes
Ba2 P14 3.341(3) . yes
Ba2 P7 3.347(3) 2_645 yes
Ba2 P11 3.373(2) 5_656 yes
Ba2 P12 3.396(2) 5_656 yes
Ba2 Cu7 3.439(1) 7_655 yes
Ba2 P11 3.489(2) 1_655 yes
Ba2 P3 3.533(3) 2_645 yes
Ba2 P6 3.546(3) 2_645 yes
Ba2 P6 3.603(3) . yes
Ba2 P4 3.604(3) 5_656 yes
Ba2 Cu6 3.684(1) 5_656 yes
Ba2 P3 3.709(3) . yes
Ba2 Cu2 3.710(1) 2_645 yes
Ba2 P2 3.725(2) 8_545 yes
Ba2 P4 3.731(3) 6_556 yes
Ba2 P14 3.791(2) 2_645 yes
Ba2 P1 3.851(2) 7_655 yes
Ba2 Cu5 3.873(1) 1_655 yes
Ba2 P5 3.905(2) 1_655 yes
Ba2 Cu8 3.968(1) 6_556 yes
Ba2 Ba2 4.8362(9) 5_756 yes
Ba2 Ba3 5.0072(9) 7_655 yes
Ba3 P14 3.275(3) 7_655 yes
Ba3 P13 3.281(3) . yes
Ba3 Cu8 3.295(1) 3_554 yes
Ba3 P13 3.358(3) 7_655 yes
Ba3 Cu7 3.396(2) . yes
Ba3 P6 3.427(3) 7_655 yes
Ba3 Cu3 3.440(1) . yes
Ba3 P15 3.461(3) 2_645 yes
Ba3 P12 3.474(3) 3_554 yes
Ba3 Cu3 3.511(1) 7_655 yes
Ba3 P15 3.514(3) 8_445 yes
Ba3 Cu2 3.548(1) 7_655 yes
Ba3 P5 3.552(3) 8_545 yes
Ba3 P2 3.574(2) . yes
Ba3 P6 3.624(3) 8_445 yes
Ba3 Cu1 3.711(1) . yes
Ba3 P10 3.721(3) . yes
Ba3 P12 3.748(2) 4_554 yes
Ba3 P1 3.749(2) 2_545 yes
Ba3 P8 3.755(2) 7_655 yes
Ba3 Cu1 3.798(1) 2_545 yes
Ba3 P10 3.921(2) 2_545 yes
Ba3 P9 3.928(2) 7_655 yes
Ba3 Cu7 3.961(1) 2_545 yes
Ba3 Ba3 4.9967(9) 7_655 yes
Cu1 P10 2.291(3) . yes
Cu1 P12 2.324(3) 4_554 yes
Cu1 P9 2.324(3) 8_455 yes
Cu1 P13 2.344(3) 7_655 yes
Cu1 P2 3.626(3) . yes
Cu2 P2 2.275(3) 7_655 yes
Cu2 P14 2.339(3) . yes
Cu2 P8 2.345(3) . yes
Cu2 P7 2.350(3) . yes
Cu2 P5 3.606(3) 2_545 yes
Cu3 P8 2.346(2) 7_655 yes
Cu3 P13 2.350(3) . yes
Cu3 P15 2.357(3) 2_645 yes
Cu3 P9 2.359(3) . yes
Cu3 P5 3.617(3) 8_545 yes
Cu3 P10 3.626(3) 7_655 yes
Cu4 P11 2.348(3) . yes
Cu4 P5 2.367(3) . yes
Cu4 P3 2.370(3) 6_456 yes
Cu4 P7 2.405(3) 6_456 yes
Cu4 P1 3.608(3) 7_555 yes
Cu5 P1 2.322(3) 7_555 yes
Cu5 P2 2.329(3) 8_445 yes
Cu5 P11 2.336(2) . yes
Cu5 P9 2.351(3) 7_655 yes
Cu6 P11 2.316(3) . yes
Cu6 P3 2.323(3) 5_656 yes
Cu6 P4 2.352(3) . yes
Cu6 P8 2.407(3) . yes
Cu6 P4 3.607(3) 2_545 yes
Cu7 P6 2.331(3) 7_655 yes
Cu7 P1 2.331(3) . yes
Cu7 P10 2.337(3) . yes
Cu7 P12 2.431(3) 3_554 yes
Cu8 P6 2.324(3) 6_456 yes
Cu8 P4 2.327(3) . yes
Cu8 P5 2.341(3) 6_556 yes
Cu8 P14 2.423(3) 5_656 yes
Cu8 P3 3.627(3) 6_456 yes
P1 P15 2.195(3) 1_455 yes
P1 P5 2.222(3) 7_555 yes
P1 P10 3.579(4) 7_555 yes
P1 P8 3.655(3) 8_455 yes
P1 P9 3.679(3) 1_455 yes
P2 P12 2.194(4) 4_554 yes
P2 P13 2.291(3) . yes
P2 P6 3.627(4) 7_655 yes
P2 P13 3.628(3) 7_655 yes
P2 P14 3.694(3) 7_655 yes
P3 P4 2.172(4) 6_556 yes
P3 P14 2.268(3) . yes
P3 P6 3.613(3) . yes
P3 P7 3.640(4) 6_556 yes
P4 P7 2.263(4) . yes
P4 P11 3.608(3) 2_555 yes
P4 P14 3.619(4) 6_456 yes
P4 P6 3.682(3) 6_456 yes
P5 P8 2.215(3) 2_555 yes
P5 P15 3.564(3) 7_655 yes
P6 P14 2.218(4) . yes
P6 P12 2.313(3) 6_556 yes
P7 P11 2.218(3) 2_555 yes
P9 P10 2.203(3) 7_655 yes
P9 P15 3.680(3) . yes
P10 P15 2.270(4) 7_655 yes
P12 P14 3.693(3) 6_456 yes
P12 P13 3.693(4) 4_555 yes
P13 P13 2.207(4) 7_655 yes
P15 P15 2.461(4) 7_755 yes
